data_1574215
loop_
_publ_author_name
'Gearing, Hayden B.'
'Cziferszky, Monika'
'S\"ohnel, Tilo'
'Wright, L. James'
'Crowley, James D.'
'Hartinger, Christian G.'

_publ_section_title
;
 Pd(\m-L)4Pt vs. Pd(\m-L)4RuCl2: chlorido ancillary ligands as defining
 factors in the host--guest interactions of M(\m-L)4M&#x2032;
 heterodimetallic supramolecular architectures
;
_journal_issue 17
_journal_name_full 'Chemical Science'
_journal_page_first 7294
_journal_page_last 7301
_journal_paper_doi 10.1039/D5SC00209E
_journal_volume 16
_journal_year 2025
_chemical_formula_moiety 'C100 H80 N16 O4 Pd Pt, 4[(C3H7NOH)BF4]'
_chemical_formula_sum 'C112 H112 B4 F16 N20 O8 Pd Pt'
_chemical_formula_weight 2514.94
_space_group_crystal_system monoclinic
_space_group_IT_number 11
_space_group_name_Hall '-P 2yb'
_space_group_name_H-M_alt 'P 1 21/m 1'
_atom_sites_solution_hydrogens mixed
_atom_sites_solution_primary direct
_audit_creation_date 2025-03-03
_audit_creation_method
;
Olex2 1.5
(compiled 2025.02.27 svn.r83f5de26 for OlexSys, GUI svn.r7172)
;
_audit_update_record
;
2025-03-08 deposited with the CCDC.	2025-03-24 downloaded from the CCDC.
;
_cell_angle_alpha 90
_cell_angle_beta 99.3850(10)
_cell_angle_gamma 90
_cell_formula_units_Z 2
_cell_length_a 9.68300(10)
_cell_length_b 23.8429(2)
_cell_length_c 28.0717(4)
_cell_measurement_reflns_used 40264
_cell_measurement_temperature 100.0(6)
_cell_measurement_theta_max 73.6130
_cell_measurement_theta_min 3.7130
_cell_volume 6394.19(13)
_computing_cell_refinement 'CrysAlisPro 1.171.40.84a (Rigaku OD, 2020)'
_computing_data_collection 'CrysAlisPro 1.171.40.84a (Rigaku OD, 2020)'
_computing_data_reduction 'CrysAlisPro 1.171.40.84a (Rigaku OD, 2020)'
_computing_molecular_graphics 'Olex2 1.5 (Dolomanov et al., 2009)'
_computing_publication_material 'Olex2 1.5 (Dolomanov et al., 2009)'
_computing_structure_refinement 'SHELXL 2019/3 (Sheldrick, 2015)'
_computing_structure_solution 'SHELXS  (Sheldrick, 2008)'
_diffrn_ambient_environment N~2~
_diffrn_ambient_temperature 100.0(6)
_diffrn_detector 'Hybrid Pixel Array Detector'
_diffrn_detector_area_resol_mean 5.8140
_diffrn_detector_type 'Pilatus 200K'
_diffrn_measured_fraction_theta_full 0.998
_diffrn_measured_fraction_theta_max 0.998
_diffrn_measurement_details
;
List of Runs (angles in degrees, time in seconds):

  # Type    Start    End  Width  t~exp~   \w     \q     \k     \f   Frames
#--------------------------------------------------------------------------
  1  \w    -43.00  31.00   0.50    1.00    --  -47.23  38.00 -30.00  148
  2  \w    -50.00 -12.00   0.50    5.00    --  -90.25  45.00 -90.00   76
  3  \w    -50.00 -24.00   0.50    5.00    --  -90.25  45.00 -60.00   52
  4  \w    -49.00 -14.00   0.50    5.00    --  -90.25  77.00   0.00   70
  5  \w    -62.00  24.00   0.50    1.00    --  -47.23  99.00  -2.00  172
  6  \w    -27.00   1.00   0.50    1.00    --   47.23 -19.00 -30.00   56
  7  \w     29.00  63.00   0.50    1.00    --   47.23 -99.00-109.00   68
  8  \w     55.00 105.00   0.50    5.00    --  100.91 -99.00-109.00  100
  9  \w     82.00 108.00   0.50    5.00    --  100.91-111.00 -30.00   52
 10  \w     51.00 103.00   0.50    5.00    --  100.91 -95.00-150.00  104
 11  \w     59.00 107.00   0.50    5.00    --  100.91-111.00-180.00   96
 12  \w     48.00  98.00   0.50    5.00    --  100.91 -95.00-180.00  100
 13  \w     26.00  99.00   0.50    5.00    --  100.91 -77.00-120.00  146
 14  \w     31.00 105.00   0.50    5.00    --  100.91-111.00  30.00  148
 15  \w     42.00  83.00   0.50    5.00    --  100.91 -77.00  60.00   82
 16  \w     27.00  58.00   0.50    5.00    --  100.91-111.00 -30.00   62
 17  \w     23.00 106.00   0.50    5.00    --  100.91 -95.00 -30.00  166
 18  \w     23.00  48.00   0.50    5.00    --  100.91-111.00-180.00   50
 19  \w     24.00  49.00   0.50    5.00    --  100.91 -45.00-120.00   50
 20  \w    106.00 161.00   0.50    5.00    --  100.91  45.00-180.00  110
 21  \w    104.00 173.00   0.50    5.00    --  100.91 111.00-180.00  138
 22  \w    125.00 155.00   0.50    5.00    --  100.91  77.00 -60.00   60
 23  \w    123.00 150.00   0.50    5.00    --  100.91  99.00  -2.00   54
 24  \w    102.00 161.00   0.50    5.00    --  100.91 111.00  90.00  118
 25  \w     82.00 177.00   0.50    5.00    --  100.91  45.00  90.00  190
 26  \w     75.00 115.00   0.50    5.00    --  100.91  77.00 -60.00   80
 27  \w     65.00 101.00   0.50    5.00    --  100.91 178.00 -60.00   72
 28  \w     23.00  51.00   0.50    5.00    --  100.91 -45.00 150.00   56
 29  \w     29.00  67.00   0.50    5.00    --  100.91 -61.00 120.00   76
 30  \w     30.00  58.00   0.50    5.00    --  100.91 -95.00  60.00   56
 31  \w   -116.00 -21.00   0.50    1.00    --  -47.23 -77.00-150.00  190
 32  \w   -103.00 -68.00   0.50    5.00    --  -90.25 -61.00 -90.00   70
 33  \w   -135.00-100.00   0.50    5.00    --  -90.25 -99.00-109.00   70
 34  \w   -124.00 -76.00   0.50    1.00    --  -47.23-125.00  30.00   96
 35  \w   -116.00 -91.00   0.50    1.00    --  -47.23-125.00 120.00   50
 36  \w   -122.00 -73.00   0.50    1.00    --  -47.23-125.00  60.00   98
 37  \w   -135.00 -89.00   0.50    5.00    --  -90.25 -61.00 120.00   92
 38  \w   -116.00 -66.00   0.50    5.00    --  -90.25 -15.00 120.00  100
 39  \w    -65.00 -33.00   0.50    5.00    --  -90.25  99.00  -2.00   64
 40  \w    -64.00 -39.00   0.50    5.00    --  -90.25  61.00 -60.00   50
 41  \w   -161.00-131.00   0.50    5.00    --  -90.25 -15.00 120.00   60
 42  \w   -166.00 -69.00   0.50    5.00    --  -90.25 -77.00 -30.00  194
 43  \w   -161.00-126.00   0.50    5.00    --  -90.25 -61.00 -90.00   70
;
_diffrn_measurement_device 'four-circle diffractometer'
_diffrn_measurement_device_type 'XtaLAB Synergy, Dualflex, Pilatus 200K'
_diffrn_measurement_method '\w scans'
_diffrn_orient_matrix_type 'CrysAlisPro convention (1999,Acta A55,543-557)'
_diffrn_orient_matrix_UB_11 -0.1092995000
_diffrn_orient_matrix_UB_12 -0.0215904000
_diffrn_orient_matrix_UB_13 0.0298272000
_diffrn_orient_matrix_UB_21 -0.1170310000
_diffrn_orient_matrix_UB_22 0.0102939000
_diffrn_orient_matrix_UB_23 -0.0432992000
_diffrn_orient_matrix_UB_31 0.0191810000
_diffrn_orient_matrix_UB_32 -0.0600265000
_diffrn_orient_matrix_UB_33 -0.0181084000
_diffrn_radiation_monochromator mirror
_diffrn_radiation_probe x-ray
_diffrn_radiation_type 'Cu K\a'
_diffrn_radiation_wavelength 1.54184
_diffrn_reflns_av_R_equivalents 0.0644
_diffrn_reflns_av_unetI/netI 0.0375
_diffrn_reflns_Laue_measured_fraction_full 0.998
_diffrn_reflns_Laue_measured_fraction_max 0.998
_diffrn_reflns_limit_h_max 11
_diffrn_reflns_limit_h_min -11
_diffrn_reflns_limit_k_max 27
_diffrn_reflns_limit_k_min -28
_diffrn_reflns_limit_l_max 33
_diffrn_reflns_limit_l_min -33
_diffrn_reflns_number 84211
_diffrn_reflns_point_group_measured_fraction_full 0.998
_diffrn_reflns_point_group_measured_fraction_max 0.998
_diffrn_reflns_theta_full 67.684
_diffrn_reflns_theta_max 68.239
_diffrn_reflns_theta_min 3.691
_diffrn_source 'micro-focus sealed X-ray tube'
_diffrn_source_type 'PhotonJet (Cu) X-ray Source'
_exptl_absorpt_coefficient_mu 3.840
_exptl_absorpt_correction_T_max 1.00000
_exptl_absorpt_correction_T_min 0.90865
_exptl_absorpt_correction_type multi-scan
_exptl_absorpt_process_details
;
CrysAlisPro 1.171.40.84a (Rigaku Oxford Diffraction, 2020)
Empirical absorption correction using spherical harmonics,
implemented in SCALE3 ABSPACK scaling algorithm.
;
_exptl_crystal_colour 'light yellow'
_exptl_crystal_colour_modifier light
_exptl_crystal_colour_primary yellow
_exptl_crystal_density_diffrn 1.306
_exptl_crystal_description needle
_exptl_crystal_F_000 2552
_exptl_crystal_size_max 0.18
_exptl_crystal_size_mid 0.1
_exptl_crystal_size_min 0.08
_refine_diff_density_max 0.891
_refine_diff_density_min -0.769
_refine_diff_density_rms 0.085
_refine_ls_extinction_method none
_refine_ls_goodness_of_fit_ref 1.122
_refine_ls_hydrogen_treatment mixed
_refine_ls_matrix_type full
_refine_ls_number_parameters 590
_refine_ls_number_reflns 11986
_refine_ls_number_restraints 346
_refine_ls_restrained_S_all 1.131
_refine_ls_R_factor_all 0.0616
_refine_ls_R_factor_gt 0.0525
_refine_ls_shift/su_max 0.003
_refine_ls_shift/su_mean 0.000
_refine_ls_structure_factor_coef Fsqd
_refine_ls_weighting_details 'w=1/[\s^2^(Fo^2^)+(0.0574P)^2^+8.3176P] where P=(Fo^2^+2Fc^2^)/3'
_refine_ls_weighting_scheme calc
_refine_ls_wR_factor_gt 0.1293
_refine_ls_wR_factor_ref 0.1338
_reflns_Friedel_coverage 0.000
_reflns_number_gt 10065
_reflns_number_total 11986
_reflns_threshold_expression 'I > 2\s(I)'
_cod_data_source_file d5sc00209e2.cif
_cod_data_source_block hage_128_2mon
_cod_depositor_comments 'Adding full bibliography for 1574215--1574217.cif.'
_cod_database_code 1574215
_shelx_shelxl_version_number 2019/3
_chemical_oxdiff_formula C100H80N16O4PdPtB4F16
_shelx_space_group_comment
;
The symmetry employed for this shelxl refinement is uniquely defined
by the following loop, which should always be used as a source of
symmetry information in preference to the above space-group names.
They are only intended as comments.
;
_shelx_estimated_absorpt_t_max 0.749
_shelx_estimated_absorpt_t_min 0.545
_olex2_refinement_description
;
1. Fixed Uiso
 At 1.2 times of:
  All C(H) groups, All C(H,H) groups, All N(H) groups
2. Shared sites
{Pt1, Pd1}
{C26, C26A}
{C52, C52A}
{C13, C13A}
{C39, C39A}
3. Restrained distances
 C39-H39A = C39-H39B = C39A-H39C = C39A-H39D
 0.97 with sigma of 0.001
 H39A-H39B = H39C-H39D
 1.584 with sigma of 0.001
 C13-H13A = C13-H13B = C13A-H13C = C13A-H13D
 0.97 with sigma of 0.001
 H13A-H13B = H13C-H13D
 1.584 with sigma of 0.001
 C23-C26 \\sim C23A-C26A
 with sigma of 0.02
 C19-C18 \\sim C19A-C18
 with sigma of 0.02
 C10-C13 \\sim C10A-C13A
 with sigma of 0.02
 C36-C39 \\sim C36A-C39A
 with sigma of 0.02
 C49-C52 \\sim C49A-C52A
 with sigma of 0.01
 Pt1-N14 \\sim Pt1-N14A
 with sigma of 0.02
 Pt1-N9 \\sim Pt1-N9A
 with sigma of 0.02
 Pt1-N5 \\sim Pt1-N5A
 with sigma of 0.02
 C45A-O4 \\sim C19A-O3 \\sim C32-O2 \\sim C6-O1
 with sigma of 0.02
 N6-C33 \\sim N2-C7 \\sim N8A-C46A \\sim N4A-C20A
 with sigma of 0.02
 C45A-N8A \\sim C19A-N4A \\sim C32-N6 \\sim C6-N2
 with sigma of 0.02
 C45-C41 \\sim C18-C19 \\sim C28A-C32A \\sim C5A-C6A
 with sigma of 0.02
 N4-C19 \\sim N8-C46 \\sim N2A-C7A \\sim N6A-C33A
 with sigma of 0.02
 N4-C19 \\sim N8-C45 \\sim N2A-C6A \\sim N6A-C32A
 with sigma of 0.02
4. Uiso/Uaniso restraints and constraints
N9 \\sim C1 \\sim C2 \\sim C3 \\sim C4 \\sim C5: within 2A with sigma of 0.002
and sigma for terminal atoms of 0.01 within 2A
N5 \\sim C27 \\sim C28 \\sim C29 \\sim C30 \\sim C31: within 2A with sigma of
0.002 and sigma for terminal atoms of 0.01 within 2A
N7 \\sim C40 \\sim C41 \\sim C42 \\sim C43 \\sim C44: within 2A with sigma of
0.01 and sigma for terminal atoms of 0.005 within 2A
N14 \\sim C14 \\sim C15 \\sim C16 \\sim C17 \\sim C18: within 2A with sigma of
0.01 and sigma for terminal atoms of 0.005 within 2A
C20 \\sim C21 \\sim C22 \\sim C23 \\sim C24 \\sim C25: within 2A with sigma of
0.01 and sigma for terminal atoms of 0.005 within 2A
C33 \\sim C34 \\sim C35 \\sim C36 \\sim C37 \\sim C38: within 2A with sigma of
0.01 and sigma for terminal atoms of 0.005 within 2A
C46 \\sim C47 \\sim C48 \\sim C48 \\sim C50 \\sim C51: within 2A with sigma of
0.01 and sigma for terminal atoms of 0.005 within 2A
C7 \\sim C8 \\sim C9 \\sim C10 \\sim C11 \\sim C12: within 2A with sigma of
0.01 and sigma for terminal atoms of 0.005 within 2A
N2 \\sim N4 \\sim N6 \\sim N8: within 2A with sigma of 0.01 and sigma for
terminal atoms of 0.005 within 2A
C19 \\sim C45: within 2A with sigma of 0.01 and sigma for terminal atoms of
0.005 within 2A
C6 \\sim C32: within 2A with sigma of 0.01 and sigma for terminal atoms of
0.005 within 2A
Uanis(C6) \\sim Ueq: with sigma of 0.02 and sigma for terminal atoms of 0.4
Uanis(Pt1) = Uanis(Pd1)
Uanis(C1) = Uanis(C1A)
Uanis(C2) = Uanis(C2A)
Uanis(C3) = Uanis(C3A)
Uanis(C4) = Uanis(C4A)
Uanis(C5) = Uanis(C5A)
Uanis(C6) = Uanis(C6A)
Uanis(C7) = Uanis(C7A)
Uanis(C8) = Uanis(C8A)
Uanis(C9) = Uanis(C9A)
Uanis(N2) = Uanis(N2A)
Uanis(N9) = Uanis(N9A)
Uanis(C10) = Uanis(C10A)
Uanis(C11) = Uanis(C11A)
Uanis(C12) = Uanis(C12A)
Uanis(C13) = Uanis(C13A)
Uanis(N14) = Uanis(N14A)
Uanis(C15) = Uanis(C15A)
Uanis(C16) = Uanis(C16A)
Uanis(C17) = Uanis(C17A)
Uanis(C18) = Uanis(C18A)
Uanis(C20) = Uanis(C20A)
Uanis(C21) = Uanis(C21A)
Uanis(C22) = Uanis(C22A)
Uanis(C23) = Uanis(C23A)
Uanis(C24) = Uanis(C24A)
Uanis(C25) = Uanis(C25A)
Uanis(C26) = Uanis(C26A)
Uanis(C27) = Uanis(C27A)
Uanis(C19) = Uanis(C19A)
Uanis(C33) = Uanis(C33A)
Uanis(C34) = Uanis(C34A)
Uanis(C35) = Uanis(C35A)
Uanis(C36) = Uanis(C36A)
Uanis(C37) = Uanis(C37A)
Uanis(C38) = Uanis(C38A)
Uanis(C39) = Uanis(C39A)
Uanis(C28) = Uanis(C28A)
Uanis(C29) = Uanis(C29A)
Uanis(C30) = Uanis(C30A)
Uanis(C31) = Uanis(C31A)
Uanis(C40) = Uanis(C40A)
Uanis(C41) = Uanis(C41A)
Uanis(C42) = Uanis(C42A)
Uanis(C43) = Uanis(C43A)
Uanis(C44) = Uanis(C44A)
Uanis(C45) = Uanis(C45A)
Uanis(C46) = Uanis(C46A)
Uanis(C47) = Uanis(C47A)
Uanis(C48) = Uanis(C48A)
Uanis(C49) = Uanis(C49A)
Uanis(C50) = Uanis(C50A)
Uanis(C51) = Uanis(C51A)
Uanis(C52) = Uanis(C52A)
Uanis(N5) = Uanis(N5A)
Uanis(N6) = Uanis(N6A)
Uanis(N7) = Uanis(N7A)
Uanis(N8) = Uanis(N8A)
Uanis(C32) = Uanis(C32A)
5. Others
 Fixed Sof: Pt1(0.5) Pd1(0.5) O1(0.5) O2(0.5) O3(0.5) O4(0.5) N2(0.5) H2(0.5)
 N2A(0.5) N4(0.5) N4A(0.5) H4A(0.5) N5(0.5) C27(0.5) H27(0.5) C28(0.5) C29(0.5)
 H29(0.5) C30(0.5) H30(0.5) C31(0.5) H31(0.5) N5A(0.5) C27A(0.5) H27A(0.5)
 C28A(0.5) C29A(0.5) H29A(0.5) C30A(0.5) H30A(0.5) C31A(0.5) H31A(0.5) N6(0.5)
 H6(0.5) N6A(0.5) N7(0.5) N7A(0.5) C40A(0.5) H40A(0.5) C41A(0.5) C42A(0.5)
 H42A(0.5) C43A(0.5) H43A(0.5) C44A(0.5) H44A(0.5) N8(0.5) N8A(0.5) H8A(0.5)
 N9(0.5) C2(0.5) H2A(0.5) C3(0.5) H3(0.5) C4(0.5) H4(0.5) C5(0.5) C1(0.5)
 H1(0.5) N9A(0.5) C2A(0.5) H2AA(0.5) C3A(0.5) H3A(0.5) C4A(0.5) H4AA(0.5)
 C5A(0.5) C1A(0.5) H1A(0.5) C6(0.5) C6A(0.5) H6A(0.5) C7(0.5) C8(0.5) H8(0.5)
 C9(0.5) H9(0.5) C10(0.5) C11(0.5) H11(0.5) C12(0.5) H12(0.5) C7A(0.5) C8A(0.5)
 H8AA(0.5) C9A(0.5) H9A(0.5) C10A(0.5) C11A(0.5) H11A(0.5) C12A(0.5) H12A(0.5)
 C13(0.25) H13A(0.25) H13B(0.25) C13A(0.25) H13C(0.25) H13D(0.25) C14(0.5)
 H14(0.5) N14(0.5) C15(0.5) H15(0.5) C16(0.5) H16(0.5) C17(0.5) H17(0.5)
 C18(0.5) C14A(0.5) H14A(0.5) N14A(0.5) C15A(0.5) H15A(0.5) C16A(0.5) H16A(0.5)
 C17A(0.5) H17A(0.5) C18A(0.5) C19(0.5) H19(0.5) C19A(0.5) C20(0.5) C21(0.5)
 H21(0.5) C22(0.5) H22(0.5) C23(0.5) C24(0.5) H24(0.5) C25(0.5) H25(0.5)
 C20A(0.5) C21A(0.5) H21A(0.5) C22A(0.5) H22A(0.5) C23A(0.5) C24A(0.5)
 H24A(0.5) C25A(0.5) H25A(0.5) C26(0.25) H26A(0.25) H26B(0.25) C26A(0.25)
 H26C(0.25) H26D(0.25) C32(0.5) C32A(0.5) H32A(0.5) C33(0.5) C34(0.5) H34(0.5)
 C35(0.5) H35(0.5) C36(0.5) C37(0.5) H37(0.5) C38(0.5) H38(0.5) C33A(0.5)
 C34A(0.5) H34A(0.5) C35A(0.5) H35A(0.5) C36A(0.5) C37A(0.5) H37A(0.5)
 C38A(0.5) H38A(0.5) C39(0.25) H39A(0.25) H39B(0.25) C39A(0.25) H39C(0.25)
 H39D(0.25) C40(0.5) H40(0.5) C41(0.5) C42(0.5) H42(0.5) C43(0.5) H43(0.5)
 C44(0.5) H44(0.5) C45(0.5) H45(0.5) C45A(0.5) C46(0.5) C47(0.5) H47(0.5)
 C48(0.5) H48(0.5) C49(0.5) C50(0.5) H50(0.5) C51(0.5) H51(0.5) C46A(0.5)
 C47A(0.5) H47A(0.5) C48A(0.5) H48A(0.5) C49A(0.5) C50A(0.5) H50A(0.5)
 C51A(0.5) H51A(0.5) C52(0.25) H52A(0.25) H52B(0.25) C52A(0.25) H52C(0.25)
 H52D(0.25)
6.a Secondary CH2 refined with riding coordinates:
 C26(H26A,H26B), C26A(H26C,H26D), C52(H52A,H52B), C52A(H52C,H52D)
6.b Aromatic/amide H refined with riding coordinates:
 N2(H2), N4A(H4A), C27(H27), C29(H29), C30(H30), C31(H31), C27A(H27A),
 C29A(H29A), C30A(H30A), C31A(H31A), N6(H6), C40A(H40A), C42A(H42A), C43A(H43A),
  C44A(H44A), N8A(H8A), C2(H2A), C3(H3), C4(H4), C1(H1), C2A(H2AA), C3A(H3A),
 C4A(H4AA), C1A(H1A), C6A(H6A), C8(H8), C9(H9), C11(H11), C12(H12), C8A(H8AA),
 C9A(H9A), C11A(H11A), C12A(H12A), C14(H14), C15(H15), C16(H16), C17(H17),
 C14A(H14A), C15A(H15A), C16A(H16A), C17A(H17A), C19(H19), C21(H21), C22(H22),
 C24(H24), C25(H25), C21A(H21A), C22A(H22A), C24A(H24A), C25A(H25A), C32A(H32A),
  C34(H34), C35(H35), C37(H37), C38(H38), C34A(H34A), C35A(H35A), C37A(H37A),
 C38A(H38A), C40(H40), C42(H42), C43(H43), C44(H44), C45(H45), C47(H47),
 C48(H48), C50(H50), C51(H51), C47A(H47A), C48A(H48A), C50A(H50A), C51A(H51A)
6.c Fitted hexagon refined as free rotating group:
 N5(C27,C28,C29,C30,C31), N5A(C27A,C28A,C29A,C30A,C31A), N7A(C40A,C41A,C42A,
 C43A,C44A), N9(C2,C3,C4,C5,C1), N9A(C2A,C3A,C4A,C5A,C1A), C7(C8,C9,C10,C11,
 C12), C7A(C8A,C9A,C10A,C11A,C12A), C14(N14,C15,C16,C17,C18), C14A(N14A,C15A,
 C16A,C17A,C18A), C20(C21,C22,C23,C24,C25), C20A(C21A,C22A,C23A,C24A,C25A),
 C33(C34,C35,C36,C37,C38), C33A(C34A,C35A,C36A,C37A,C38A), C46(C47,C48,C49,C50,
 C51), C46A(C47A,C48A,C49A,C50A,C51A)
;
_smtbx_masks_void_probe_radius 1.2
_smtbx_masks_void_truncation_radius 1.0
_olex2_submission_special_instructions 'No special instructions were received'
_oxdiff_exptl_absorpt_empirical_details
;
Empirical correction (ABSPACK) includes:
- Absorption correction using spherical harmonics
- Frame scaling
;
_oxdiff_exptl_absorpt_empirical_full_max 1.529
_oxdiff_exptl_absorpt_empirical_full_min 0.708

loop_
_space_group_symop_operation_xyz
'x, y, z'
'-x, y+1/2, -z'
'-x, -y, -z'
'x, -y-1/2, z'

loop_
_atom_site_label
_atom_site_type_symbol
_atom_site_fract_x
_atom_site_fract_y
_atom_site_fract_z
_atom_site_U_iso_or_equiv
_atom_site_adp_type
_atom_site_occupancy
_atom_site_site_symmetry_order
_atom_site_calc_flag
_atom_site_refinement_flags_posn
_atom_site_refinement_flags_adp
_atom_site_refinement_flags_occupancy
_atom_site_disorder_assembly
_atom_site_disorder_group
Pt1 Pt 0.19083(2) 0.57471(2) 0.24443(2) 0.04279(9) Uani 0.5 1 d D . P . .
Pd1 Pd 0.19083(2) 0.57471(2) 0.24443(2) 0.04279(9) Uani 0.5 1 d . . P . .
O1 O 0.2768(6) 0.4258(3) 0.3904(2) 0.0539(15) Uani 0.5 1 d D . P A 2
O2 O -0.1640(7) 0.4869(3) 0.0373(2) 0.0644(18) Uani 0.5 1 d D . P B 2
O3 O -0.4101(6) 0.5008(3) 0.3039(2) 0.0554(16) Uani 0.5 1 d D . P B 2
O4 O 0.7905(7) 0.5030(4) 0.1800(3) 0.080(2) Uani 0.5 1 d D . P B 2
N2 N 0.488(2) 0.4485(8) 0.4337(5) 0.063(3) Uani 0.5 1 d D . P A 2
H2 H 0.553117 0.473386 0.437166 0.076 Uiso 0.5 1 calc R U P A 2
N2A N 0.506(2) 0.4548(8) 0.4490(5) 0.063(3) Uani 0.5 1 d D . P B 1
N4 N -0.3550(8) 0.4617(4) 0.3171(3) 0.0521(18) Uani 0.5 1 d D . P B 1
N4A N -0.2311(8) 0.4387(3) 0.3111(3) 0.0454(19) Uani 0.5 1 d D . P B 2
H4A H -0.145702 0.434254 0.307053 0.054 Uiso 0.5 1 calc R U P B 2
N5 N 0.0750(17) 0.5779(6) 0.1763(3) 0.0467(7) Uani 0.5 1 d DG U P B 2
C27 C 0.0598(15) 0.5345(5) 0.1428(4) 0.0465(8) Uani 0.5 1 d G U P B 2
H27 H 0.109078 0.501179 0.149814 0.056 Uiso 0.5 1 calc R U P B 2
C28 C -0.0291(12) 0.5407(3) 0.0990(3) 0.0476(9) Uani 0.5 1 d G U P B 2
C29 C -0.1027(10) 0.5904(4) 0.0886(3) 0.0492(10) Uani 0.5 1 d G U P B 2
H29 H -0.162152 0.594622 0.059249 0.059 Uiso 0.5 1 calc R U P B 2
C30 C -0.0875(13) 0.6339(4) 0.1220(3) 0.0499(10) Uani 0.5 1 d G U P B 2
H30 H -0.136733 0.667200 0.115041 0.060 Uiso 0.5 1 calc R U P B 2
C31 C 0.0014(16) 0.6277(5) 0.1659(3) 0.0490(9) Uani 0.5 1 d G U P B 2
H31 H 0.011592 0.656769 0.188221 0.059 Uiso 0.5 1 calc R U P B 2
N5A N 0.0760(17) 0.5796(6) 0.1783(3) 0.0467(7) Uani 0.5 1 d DG . P B 1
C27A C 0.0680(15) 0.5313(5) 0.1503(3) 0.0465(8) Uani 0.5 1 d G . P B 1
H27A H 0.114684 0.498944 0.162538 0.056 Uiso 0.5 1 calc R U P B 1
C28A C -0.0097(13) 0.5312(3) 0.1041(3) 0.0476(9) Uani 0.5 1 d DG . P B 1
C29A C -0.0794(11) 0.5795(4) 0.0858(2) 0.0492(10) Uani 0.5 1 d G . P B 1
H29A H -0.131402 0.579490 0.054905 0.059 Uiso 0.5 1 calc R U P B 1
C30A C -0.0714(13) 0.6279(3) 0.1138(3) 0.0499(10) Uani 0.5 1 d G . P B 1
H30A H -0.118076 0.660192 0.101603 0.060 Uiso 0.5 1 calc R U P B 1
C31A C 0.0063(16) 0.6279(5) 0.1600(3) 0.0490(9) Uani 0.5 1 d G . P B 1
H31A H 0.011631 0.660272 0.178768 0.059 Uiso 0.5 1 calc R U P B 1
N6 N 0.051(2) 0.4575(5) 0.0701(7) 0.057(3) Uani 0.5 1 d D . P B 2
H6 H 0.123475 0.468207 0.089857 0.069 Uiso 0.5 1 calc R U P B 2
N6A N 0.075(2) 0.4421(5) 0.0776(7) 0.057(3) Uani 0.5 1 d D . P B 1
N7 N 0.3741(15) 0.5766(7) 0.2175(9) 0.0498(13) Uani 0.5 1 d . U P B 1
N7A N 0.3661(13) 0.5793(6) 0.2138(8) 0.0498(13) Uani 0.5 1 d G . P B 2
C40A C 0.4485(14) 0.5340(4) 0.2049(7) 0.0515(17) Uani 0.5 1 d G . P B 2
H40A H 0.418763 0.497632 0.209422 0.062 Uiso 0.5 1 calc R U P B 2
C41A C 0.5755(11) 0.5432(3) 0.1891(5) 0.054(2) Uani 0.5 1 d G . P B 2
C42A C 0.6201(9) 0.5976(4) 0.1823(4) 0.062(2) Uani 0.5 1 d G . P B 2
H42A H 0.705017 0.603661 0.171763 0.074 Uiso 0.5 1 calc R U P B 2
C43A C 0.5376(12) 0.6429(3) 0.1912(4) 0.065(2) Uani 0.5 1 d G . P B 2
H43A H 0.567363 0.679252 0.186680 0.078 Uiso 0.5 1 calc R U P B 2
C44A C 0.4106(12) 0.6337(5) 0.2070(6) 0.060(2) Uani 0.5 1 d G . P B 2
H44A H 0.355407 0.664034 0.212967 0.072 Uiso 0.5 1 calc R U P B 2
N8 N 0.7038(9) 0.4567(4) 0.1577(4) 0.071(2) Uani 0.5 1 d D . P B 1
N8A N 0.5977(15) 0.4488(5) 0.1652(5) 0.071(2) Uani 0.5 1 d D . P B 2
H8A H 0.509971 0.448158 0.167149 0.085 Uiso 0.5 1 calc R U P B 2
N9 N 0.3062(11) 0.5698(6) 0.3095(3) 0.0453(7) Uani 0.5 1 d DG U P A 2
C2 C 0.3849(10) 0.6143(4) 0.3314(4) 0.0473(9) Uani 0.5 1 d G U P A 2
H2A H 0.384472 0.648598 0.315619 0.057 Uiso 0.5 1 calc R U P A 2
C3 C 0.4641(9) 0.6076(3) 0.3770(4) 0.0484(10) Uani 0.5 1 d G U P A 2
H3 H 0.516777 0.637354 0.391703 0.058 Uiso 0.5 1 calc R U P A 2
C4 C 0.4647(10) 0.5564(3) 0.4007(3) 0.0477(10) Uani 0.5 1 d G U P A 2
H4 H 0.517729 0.551843 0.431192 0.057 Uiso 0.5 1 calc R U P A 2
C5 C 0.3860(12) 0.5119(3) 0.3788(4) 0.0465(9) Uani 0.5 1 d G U P A 2
C1 C 0.3067(12) 0.5186(5) 0.3332(4) 0.0462(8) Uani 0.5 1 d G U P A 2
H1 H 0.254067 0.488820 0.318514 0.055 Uiso 0.5 1 calc R U P A 2
N9A N 0.3005(11) 0.5695(6) 0.3105(3) 0.0453(7) Uani 0.5 1 d DG . P B 1
C2A C 0.3572(10) 0.6195(4) 0.3305(4) 0.0473(9) Uani 0.5 1 d G . P B 1
H2AA H 0.341631 0.652744 0.313138 0.057 Uiso 0.5 1 calc R U P B 1
C3A C 0.4370(9) 0.6197(3) 0.3763(4) 0.0484(10) Uani 0.5 1 d G . P B 1
H3A H 0.474940 0.653058 0.389716 0.058 Uiso 0.5 1 calc R U P B 1
C4A C 0.4602(10) 0.5699(3) 0.4023(3) 0.0477(10) Uani 0.5 1 d G . P B 1
H4AA H 0.513662 0.570048 0.432950 0.057 Uiso 0.5 1 calc R U P B 1
C5A C 0.4036(12) 0.5200(3) 0.3823(4) 0.0465(9) Uani 0.5 1 d DG . P B 1
C1A C 0.3237(13) 0.5198(5) 0.3364(4) 0.0462(8) Uani 0.5 1 d G . P B 1
H1A H 0.285766 0.486407 0.323030 0.055 Uiso 0.5 1 calc R U P B 1
C6 C 0.3762(12) 0.4564(7) 0.4015(6) 0.044(3) Uani 0.5 1 d D U P A 2
C6A C 0.4229(13) 0.4650(7) 0.4088(6) 0.044(3) Uani 0.5 1 d D . P B 1
H6A H 0.369605 0.435043 0.394773 0.053 Uiso 0.5 1 calc R U P B 1
C7 C 0.5053(16) 0.3969(4) 0.4647(4) 0.0561(17) Uani 0.5 1 d DG U P A 2
C8 C 0.3882(14) 0.3726(7) 0.4790(6) 0.0580(16) Uani 0.5 1 d G U P A 2
H8 H 0.299957 0.387874 0.468854 0.070 Uiso 0.5 1 calc R U P A 2
C9 C 0.4030(17) 0.3254(7) 0.5085(6) 0.051(2) Uani 0.5 1 d G U P A 2
H9 H 0.324654 0.309169 0.518106 0.061 Uiso 0.5 1 calc R U P A 2
C10 C 0.535(2) 0.3026(4) 0.5238(4) 0.0541(14) Uani 0.5 1 d DG U P A 2
C11 C 0.6520(15) 0.3270(4) 0.5095(4) 0.055(2) Uani 0.5 1 d G U P A 2
H11 H 0.740297 0.311687 0.519634 0.066 Uiso 0.5 1 calc R U P A 2
C12 C 0.6372(14) 0.3741(4) 0.4799(3) 0.054(2) Uani 0.5 1 d G U P A 2
H12 H 0.715603 0.390393 0.470382 0.065 Uiso 0.5 1 calc R U P A 2
C7A C 0.5121(16) 0.4056(4) 0.4724(4) 0.0561(17) Uani 0.5 1 d DG . P B 1
C8A C 0.3981(13) 0.3706(6) 0.4739(6) 0.0580(16) Uani 0.5 1 d G . P B 1
H8AA H 0.309912 0.380769 0.457823 0.070 Uiso 0.5 1 calc R U P B 1
C9A C 0.4158(17) 0.3204(6) 0.4994(6) 0.051(2) Uani 0.5 1 d G . P B 1
H9A H 0.339433 0.297032 0.500360 0.061 Uiso 0.5 1 calc R U P B 1
C10A C 0.548(2) 0.3052(4) 0.5233(4) 0.0541(14) Uani 0.5 1 d DG . P B 1
C11A C 0.6616(16) 0.3402(5) 0.5218(4) 0.055(2) Uani 0.5 1 d G . P B 1
H11A H 0.749726 0.330024 0.537880 0.066 Uiso 0.5 1 calc R U P B 1
C12A C 0.6439(14) 0.3904(4) 0.4963(3) 0.054(2) Uani 0.5 1 d G . P B 1
H12A H 0.720209 0.413761 0.495342 0.065 Uiso 0.5 1 calc R U P B 1
C13 C 0.5569(8) 0.250000 0.5535(2) 0.0606(17) Uani 0.5 2 d DS T P A 2
H13A H 0.6463(15) 0.250000 0.5750(9) 0.073 Uiso 0.5 2 d DS U P C 2
H13B H 0.482(2) 0.250000 0.5725(9) 0.073 Uiso 0.5 2 d DS U P D 2
C13A C 0.5569(8) 0.250000 0.5535(2) 0.0606(17) Uani 0.5 2 d DS T P B 1
H13C H 0.6463(15) 0.250000 0.5750(9) 0.073 Uiso 0.5 2 d DS U P E 1
H13D H 0.482(2) 0.250000 0.5725(9) 0.073 Uiso 0.5 2 d DS U P F 1
C14 C -0.0490(14) 0.5282(5) 0.2768(7) 0.037(2) Uani 0.5 1 d G U P B 1
H14 H -0.006238 0.495710 0.268030 0.044 Uiso 0.5 1 calc R U P B 1
N14 N 0.0087(13) 0.5803(6) 0.2697(7) 0.0370(16) Uani 0.5 1 d DG U P B 1
C15 C -0.0552(13) 0.6289(5) 0.2827(8) 0.0458(19) Uani 0.5 1 d G U P B 1
H15 H -0.016648 0.663738 0.277959 0.055 Uiso 0.5 1 calc R U P B 1
C16 C -0.1768(12) 0.6253(4) 0.3029(7) 0.052(2) Uani 0.5 1 d G U P B 1
H16 H -0.219547 0.657805 0.311677 0.063 Uiso 0.5 1 calc R U P B 1
C17 C -0.2345(11) 0.5732(4) 0.3101(6) 0.052(2) Uani 0.5 1 d G U P B 1
H17 H -0.315794 0.570826 0.323572 0.062 Uiso 0.5 1 calc R U P B 1
C18 C -0.1706(13) 0.5246(4) 0.2970(7) 0.043(2) Uani 0.5 1 d DG U P B 1
C14A C -0.0712(15) 0.5267(5) 0.2815(7) 0.046(3) Uani 0.5 1 d G . P B 2
H14A H -0.046353 0.490037 0.275493 0.055 Uiso 0.5 1 calc R U P B 2
N14A N 0.0169(13) 0.5708(6) 0.2742(8) 0.0370(16) Uani 0.5 1 d DG . P B 2
C15A C -0.0203(12) 0.6256(5) 0.2832(8) 0.0458(19) Uani 0.5 1 d G . P B 2
H15A H 0.038638 0.655078 0.278289 0.055 Uiso 0.5 1 calc R U P B 2
C16A C -0.1457(12) 0.6363(4) 0.2996(7) 0.052(2) Uani 0.5 1 d G . P B 2
H16A H -0.170544 0.673025 0.305638 0.063 Uiso 0.5 1 calc R U P B 2
C17A C -0.2338(11) 0.5923(4) 0.3070(6) 0.052(2) Uani 0.5 1 d G . P B 2
H17A H -0.317633 0.599478 0.317914 0.062 Uiso 0.5 1 calc R U P B 2
C18A C -0.1966(12) 0.5375(4) 0.2979(7) 0.043(2) Uani 0.5 1 d G . P B 2
C19 C -0.2277(13) 0.4690(5) 0.3110(4) 0.051(2) Uani 0.5 1 d D . P B 1
H19 H -0.167267 0.438395 0.315345 0.062 Uiso 0.5 1 calc R U P B 1
C19A C -0.2882(11) 0.4892(5) 0.3038(4) 0.051(2) Uani 0.5 1 d D . P B 2
C20 C -0.3927(6) 0.4089(2) 0.3318(2) 0.0483(13) Uani 0.5 1 d G U P B 1
C21 C -0.5174(6) 0.3853(3) 0.3090(2) 0.0610(18) Uani 0.5 1 d G U P B 1
H21 H -0.571507 0.403970 0.283414 0.073 Uiso 0.5 1 calc R U P B 1
C22 C -0.5612(6) 0.3339(3) 0.3244(3) 0.0591(18) Uani 0.5 1 d G U P B 1
H22 H -0.644617 0.318090 0.309144 0.071 Uiso 0.5 1 calc R U P B 1
C23 C -0.4803(8) 0.3060(2) 0.3626(3) 0.0484(17) Uani 0.5 1 d DG U P B 1
C24 C -0.3556(7) 0.3296(3) 0.3854(3) 0.0572(18) Uani 0.5 1 d G U P B 1
H24 H -0.301500 0.310970 0.411020 0.069 Uiso 0.5 1 calc R U P B 1
C25 C -0.3118(6) 0.3811(3) 0.3700(2) 0.0608(16) Uani 0.5 1 d G U P B 1
H25 H -0.228386 0.396849 0.385290 0.073 Uiso 0.5 1 calc R U P B 1
C20A C -0.3056(6) 0.3909(2) 0.3257(2) 0.0483(13) Uani 0.5 1 d DG . P B 2
C21A C -0.4454(6) 0.3815(3) 0.3067(2) 0.0610(18) Uani 0.5 1 d G . P B 2
H21A H -0.491887 0.405627 0.283415 0.073 Uiso 0.5 1 calc R U P B 2
C22A C -0.5158(5) 0.3361(3) 0.3225(3) 0.0591(18) Uani 0.5 1 d G . P B 2
H22A H -0.609339 0.329801 0.309743 0.071 Uiso 0.5 1 calc R U P B 2
C23A C -0.4464(7) 0.3000(3) 0.3573(3) 0.0484(17) Uani 0.5 1 d DG . P B 2
C24A C -0.3065(7) 0.3093(3) 0.3763(3) 0.0572(18) Uani 0.5 1 d G . P B 2
H24A H -0.260076 0.285214 0.399592 0.069 Uiso 0.5 1 calc R U P B 2
C25A C -0.2362(5) 0.3548(3) 0.3605(2) 0.0608(16) Uani 0.5 1 d G . P B 2
H25A H -0.142621 0.361040 0.373264 0.073 Uiso 0.5 1 calc R U P B 2
C26 C -0.5243(7) 0.250000 0.3779(3) 0.0657(19) Uani 0.5 2 d DS T P B 1
H26A H -0.501808 0.249999 0.412866 0.079 Uiso 0.5 2 calc R U P B 1
H26B H -0.625720 0.250000 0.370298 0.079 Uiso 0.5 2 calc R U P B 1
C26A C -0.5243(7) 0.250000 0.3779(3) 0.0657(19) Uani 0.5 2 d DS T P B 2
H26C H -0.623821 0.250000 0.365396 0.079 Uiso 0.5 2 calc R U P B 2
H26D H -0.509943 0.250001 0.412921 0.079 Uiso 0.5 2 calc R U P B 2
C32 C -0.054(3) 0.4920(12) 0.0656(13) 0.059(4) Uani 0.5 1 d D . P B 2
C32A C -0.014(3) 0.4829(11) 0.0693(12) 0.059(4) Uani 0.5 1 d D . P B 1
H32A H -0.080801 0.482344 0.041495 0.071 Uiso 0.5 1 calc R U P B 1
C33 C 0.067(3) 0.4007(5) 0.0458(5) 0.0642(14) Uani 0.5 1 d DG U P B 2
C34 C 0.198(2) 0.3800(7) 0.0398(6) 0.059(2) Uani 0.5 1 d G U P B 2
H34 H 0.278744 0.398752 0.053519 0.071 Uiso 0.5 1 calc R U P B 2
C35 C 0.207(2) 0.3314(7) 0.0131(6) 0.056(3) Uani 0.5 1 d G U P B 2
H35 H 0.294014 0.317623 0.009046 0.068 Uiso 0.5 1 calc R U P B 2
C36 C 0.086(3) 0.3035(5) -0.0075(6) 0.0593(13) Uani 0.5 1 d DG U P B 2
C37 C -0.044(2) 0.3241(6) -0.0014(5) 0.058(2) Uani 0.5 1 d G U P B 2
H37 H -0.125497 0.305413 -0.015154 0.070 Uiso 0.5 1 calc R U P B 2
C38 C -0.054(2) 0.3727(7) 0.0253(5) 0.061(2) Uani 0.5 1 d G U P B 2
H38 H -0.140770 0.386542 0.029319 0.074 Uiso 0.5 1 calc R U P B 2
C33A C 0.060(3) 0.4011(5) 0.0436(5) 0.0642(14) Uani 0.5 1 d DG . P B 1
C34A C 0.186(2) 0.3726(7) 0.0475(6) 0.059(2) Uani 0.5 1 d G . P B 1
H34A H 0.264831 0.386183 0.067788 0.071 Uiso 0.5 1 calc R U P B 1
C35A C 0.196(2) 0.3238(7) 0.0211(6) 0.056(3) Uani 0.5 1 d G . P B 1
H35A H 0.280246 0.304732 0.023748 0.068 Uiso 0.5 1 calc R U P B 1
C36A C 0.078(3) 0.3035(5) -0.0092(5) 0.0593(13) Uani 0.5 1 d DG . P B 1
C37A C -0.048(2) 0.3321(6) -0.0131(5) 0.058(2) Uani 0.5 1 d G . P B 1
H37A H -0.126767 0.318483 -0.033321 0.070 Uiso 0.5 1 calc R U P B 1
C38A C -0.058(2) 0.3809(6) 0.0133(5) 0.061(2) Uani 0.5 1 d G . P B 1
H38A H -0.142184 0.399934 0.010719 0.074 Uiso 0.5 1 calc R U P B 1
C39 C 0.0905(9) 0.250000 -0.0378(2) 0.0646(19) Uani 0.5 2 d DS T P B 2
H39A H 0.0033(16) 0.250000 -0.0604(9) 0.078 Uiso 0.5 2 d DS U P G 2
H39B H 0.169(2) 0.250000 -0.0555(10) 0.078 Uiso 0.5 2 d DS U P H 2
C39A C 0.0905(9) 0.250000 -0.0378(2) 0.0646(19) Uani 0.5 2 d DS T P B 1
H39C H 0.042(3) 0.250000 -0.0709(5) 0.078 Uiso 0.5 2 d DS U P I 1
H39D H 0.1909(9) 0.250000 -0.0374(14) 0.078 Uiso 0.5 2 d DS U P J 1
C40 C 0.4230(17) 0.5290(6) 0.2078(8) 0.0515(17) Uani 0.5 1 d . U P B 1
H40 H 0.374904 0.497092 0.214788 0.062 Uiso 0.5 1 calc R U P B 1
C41 C 0.5456(12) 0.5218(5) 0.1873(5) 0.054(2) Uani 0.5 1 d D U P B 1
C42 C 0.6223(14) 0.5704(6) 0.1828(5) 0.062(2) Uani 0.5 1 d . U P B 1
H42 H 0.705435 0.569168 0.170303 0.074 Uiso 0.5 1 calc R U P B 1
C43 C 0.5738(15) 0.6183(5) 0.1968(5) 0.065(2) Uani 0.5 1 d . U P B 1
H43 H 0.626154 0.650742 0.195151 0.078 Uiso 0.5 1 calc R U P B 1
C44 C 0.4481(15) 0.6222(6) 0.2139(7) 0.060(2) Uani 0.5 1 d . U P B 1
H44 H 0.416033 0.656794 0.222718 0.072 Uiso 0.5 1 calc R U P B 1
C45 C 0.5891(14) 0.4634(6) 0.1738(5) 0.0562(19) Uani 0.5 1 d D . P B 1
H45 H 0.532335 0.432748 0.177344 0.067 Uiso 0.5 1 calc R U P B 1
C45A C 0.6649(9) 0.4958(5) 0.1791(3) 0.0562(19) Uani 0.5 1 d D . P B 2
C46 C 0.7179(9) 0.4055(2) 0.1388(3) 0.072(2) Uani 0.5 1 d DG U P B 1
C47 C 0.6219(7) 0.3842(3) 0.1009(3) 0.0734(19) Uani 0.5 1 d G U P B 1
H47 H 0.542192 0.404757 0.088760 0.088 Uiso 0.5 1 calc R U P B 1
C48 C 0.6449(8) 0.3323(3) 0.0810(3) 0.077(2) Uani 0.5 1 d G U P B 1
H48 H 0.580696 0.318124 0.055653 0.093 Uiso 0.5 1 calc R U P B 1
C49 C 0.7640(10) 0.3016(3) 0.0992(3) 0.0676(17) Uani 0.5 1 d DG . P B 1
C50 C 0.8600(9) 0.3229(4) 0.1371(3) 0.078(3) Uani 0.5 1 d G U P B 1
H50 H 0.939716 0.302334 0.149212 0.094 Uiso 0.5 1 calc R U P B 1
C51 C 0.8370(8) 0.3748(4) 0.1569(2) 0.086(3) Uani 0.5 1 d G U P B 1
H51 H 0.901214 0.388968 0.182320 0.103 Uiso 0.5 1 calc R U P B 1
C46A C 0.6552(9) 0.3967(3) 0.1464(3) 0.072(2) Uani 0.5 1 d DG . P B 2
C47A C 0.5555(7) 0.3597(3) 0.1230(3) 0.0734(19) Uani 0.5 1 d G . P B 2
H47A H 0.461068 0.365726 0.123837 0.088 Uiso 0.5 1 calc R U P B 2
C48A C 0.5971(9) 0.3137(3) 0.0984(3) 0.077(2) Uani 0.5 1 d G . P B 2
H48A H 0.530463 0.288985 0.082751 0.093 Uiso 0.5 1 calc R U P B 2
C49A C 0.7383(10) 0.3047(3) 0.0972(3) 0.0676(17) Uani 0.5 1 d DG . P B 2
C50A C 0.8380(7) 0.3417(4) 0.1206(3) 0.078(3) Uani 0.5 1 d G . P B 2
H50A H 0.932433 0.335617 0.119789 0.094 Uiso 0.5 1 calc R U P B 2
C51A C 0.7964(8) 0.3876(4) 0.1452(3) 0.086(3) Uani 0.5 1 d G . P B 2
H51A H 0.863040 0.412358 0.160876 0.103 Uiso 0.5 1 calc R U P B 2
C52 C 0.7838(9) 0.250000 0.0718(3) 0.080(2) Uani 0.5 2 d DS T P B 1
H52A H 0.717730 0.250000 0.041871 0.096 Uiso 0.5 2 calc R U P B 1
H52B H 0.877418 0.250000 0.063716 0.096 Uiso 0.5 2 calc R U P B 1
C52A C 0.7838(9) 0.250000 0.0718(3) 0.080(2) Uani 0.5 2 d DS T P B 2
H52C H 0.740844 0.250000 0.038100 0.096 Uiso 0.5 2 calc R U P B 2
H52D H 0.884578 0.250000 0.073288 0.096 Uiso 0.5 2 calc R U P B 2

loop_
_atom_site_aniso_label
_atom_site_aniso_U_11
_atom_site_aniso_U_22
_atom_site_aniso_U_33
_atom_site_aniso_U_23
_atom_site_aniso_U_13
_atom_site_aniso_U_12
Pt1 0.04748(14) 0.03404(12) 0.04893(14) 0.00172(9) 0.01410(9) 0.00048(9)
Pd1 0.04748(14) 0.03404(12) 0.04893(14) 0.00172(9) 0.01410(9) 0.00048(9)
O1 0.039(3) 0.064(4) 0.056(4) 0.017(3) 0.000(3) -0.002(3)
O2 0.064(4) 0.059(4) 0.059(4) -0.006(3) -0.022(3) 0.000(3)
O3 0.038(3) 0.060(4) 0.072(4) 0.015(3) 0.021(3) 0.017(3)
O4 0.042(4) 0.116(6) 0.088(5) -0.036(5) 0.029(4) -0.024(4)
N2 0.035(5) 0.123(5) 0.031(9) 0.038(6) 0.003(6) 0.012(4)
N2A 0.035(5) 0.123(5) 0.031(9) 0.038(6) 0.003(6) 0.012(4)
N4 0.040(4) 0.063(5) 0.056(4) -0.017(4) 0.015(4) -0.002(4)
N4A 0.036(4) 0.045(4) 0.059(5) 0.009(4) 0.017(3) 0.001(4)
N5 0.0562(16) 0.0413(13) 0.0453(15) 0.0034(12) 0.0159(13) -0.0015(12)
C27 0.0564(18) 0.0418(16) 0.0445(19) 0.0019(15) 0.0171(16) -0.0024(14)
C28 0.059(2) 0.044(2) 0.0429(17) 0.0015(16) 0.0158(15) -0.0019(17)
C29 0.061(2) 0.046(2) 0.0429(17) -0.0002(15) 0.0152(16) 0.0019(18)
C30 0.063(2) 0.0470(18) 0.0427(19) 0.0002(15) 0.0169(18) 0.0027(16)
C31 0.0614(18) 0.0436(15) 0.0443(17) 0.0028(14) 0.0157(16) 0.0009(14)
N5A 0.0562(16) 0.0413(13) 0.0453(15) 0.0034(12) 0.0159(13) -0.0015(12)
C27A 0.0564(18) 0.0418(16) 0.0445(19) 0.0019(15) 0.0171(16) -0.0024(14)
C28A 0.059(2) 0.044(2) 0.0429(17) 0.0015(16) 0.0158(15) -0.0019(17)
C29A 0.061(2) 0.046(2) 0.0429(17) -0.0002(15) 0.0152(16) 0.0019(18)
C30A 0.063(2) 0.0470(18) 0.0427(19) 0.0002(15) 0.0169(18) 0.0027(16)
C31A 0.0614(18) 0.0436(15) 0.0443(17) 0.0028(14) 0.0157(16) 0.0009(14)
N6 0.074(8) 0.017(7) 0.088(6) 0.005(6) 0.036(5) 0.006(6)
N6A 0.074(8) 0.017(7) 0.088(6) 0.005(6) 0.036(5) 0.006(6)
N7 0.051(2) 0.049(2) 0.052(3) -0.005(2) 0.015(2) -0.0115(18)
N7A 0.051(2) 0.049(2) 0.052(3) -0.005(2) 0.015(2) -0.0115(18)
C40A 0.050(4) 0.071(3) 0.038(3) 0.001(2) 0.019(3) 0.001(3)
C41A 0.048(5) 0.070(6) 0.047(3) -0.001(5) 0.017(3) -0.020(4)
C42A 0.059(3) 0.068(7) 0.065(3) 0.001(6) 0.026(3) -0.015(5)
C43A 0.066(5) 0.059(6) 0.074(4) 0.004(5) 0.019(4) -0.018(5)
C44A 0.060(6) 0.048(5) 0.075(5) -0.003(4) 0.020(5) -0.008(4)
N8 0.056(4) 0.079(5) 0.084(5) -0.016(4) 0.027(4) -0.004(4)
N8A 0.056(4) 0.079(5) 0.084(5) -0.016(4) 0.027(4) -0.004(4)
N9 0.0420(15) 0.0449(14) 0.0511(15) 0.0065(12) 0.0138(12) 0.0065(12)
C2 0.043(2) 0.0467(18) 0.0535(15) 0.0037(15) 0.0123(16) 0.0079(16)
C3 0.046(2) 0.048(2) 0.0528(16) 0.0020(17) 0.0122(17) 0.0105(18)
C4 0.0458(17) 0.048(2) 0.0514(16) 0.0025(17) 0.0146(15) 0.0095(17)
C5 0.0422(18) 0.049(2) 0.0513(17) 0.0045(16) 0.0162(14) 0.0068(15)
C1 0.0417(18) 0.0473(16) 0.0520(16) 0.0044(14) 0.0148(14) 0.0073(13)
N9A 0.0420(15) 0.0449(14) 0.0511(15) 0.0065(12) 0.0138(12) 0.0065(12)
C2A 0.043(2) 0.0467(18) 0.0535(15) 0.0037(15) 0.0123(16) 0.0079(16)
C3A 0.046(2) 0.048(2) 0.0528(16) 0.0020(17) 0.0122(17) 0.0105(18)
C4A 0.0458(17) 0.048(2) 0.0514(16) 0.0025(17) 0.0146(15) 0.0095(17)
C5A 0.0422(18) 0.049(2) 0.0513(17) 0.0045(16) 0.0162(14) 0.0068(15)
C1A 0.0417(18) 0.0473(16) 0.0520(16) 0.0044(14) 0.0148(14) 0.0073(13)
C6 0.028(8) 0.063(5) 0.040(5) 0.004(4) 0.003(5) 0.009(5)
C6A 0.028(8) 0.063(5) 0.040(5) 0.004(4) 0.003(5) 0.009(5)
C7 0.042(3) 0.090(4) 0.038(3) 0.017(3) 0.009(3) 0.014(3)
C8 0.042(3) 0.088(3) 0.043(3) 0.005(3) 0.008(2) 0.013(2)
C9 0.044(3) 0.073(4) 0.038(5) -0.006(3) 0.014(3) 0.003(3)
C10 0.051(3) 0.075(3) 0.035(2) 0.001(2) 0.001(2) 0.000(2)
C11 0.049(3) 0.078(5) 0.037(5) 0.002(4) 0.000(4) 0.006(4)
C12 0.043(3) 0.084(6) 0.035(5) 0.005(4) 0.006(4) 0.006(4)
C7A 0.042(3) 0.090(4) 0.038(3) 0.017(3) 0.009(3) 0.014(3)
C8A 0.042(3) 0.088(3) 0.043(3) 0.005(3) 0.008(2) 0.013(2)
C9A 0.044(3) 0.073(4) 0.038(5) -0.006(3) 0.014(3) 0.003(3)
C10A 0.051(3) 0.075(3) 0.035(2) 0.001(2) 0.001(2) 0.000(2)
C11A 0.049(3) 0.078(5) 0.037(5) 0.002(4) 0.000(4) 0.006(4)
C12A 0.043(3) 0.084(6) 0.035(5) 0.005(4) 0.006(4) 0.006(4)
C13 0.064(4) 0.072(4) 0.043(3) 0.000 0.000(3) 0.000
C13A 0.064(4) 0.072(4) 0.043(3) 0.000 0.000(3) 0.000
C14 0.033(4) 0.042(5) 0.041(5) 0.012(4) 0.019(4) 0.000(4)
N14 0.042(2) 0.029(4) 0.039(3) 0.001(3) 0.005(2) 0.015(2)
C15 0.035(5) 0.043(2) 0.059(3) -0.005(2) 0.007(5) 0.020(3)
C16 0.043(5) 0.047(4) 0.072(4) -0.007(4) 0.024(4) 0.006(4)
C17 0.052(3) 0.042(7) 0.065(3) 0.002(6) 0.022(2) 0.016(4)
C18 0.037(4) 0.048(5) 0.049(2) -0.009(4) 0.020(3) 0.017(4)
C14A 0.060(8) 0.042(6) 0.045(6) -0.010(5) 0.035(6) 0.004(5)
N14A 0.042(2) 0.029(4) 0.039(3) 0.001(3) 0.005(2) 0.015(2)
C15A 0.035(5) 0.043(2) 0.059(3) -0.005(2) 0.007(5) 0.020(3)
C16A 0.043(5) 0.047(4) 0.072(4) -0.007(4) 0.024(4) 0.006(4)
C17A 0.052(3) 0.042(7) 0.065(3) 0.002(6) 0.022(2) 0.016(4)
C18A 0.037(4) 0.048(5) 0.049(2) -0.009(4) 0.020(3) 0.017(4)
C19 0.050(7) 0.056(7) 0.051(4) -0.001(4) 0.014(4) 0.003(4)
C19A 0.050(7) 0.056(7) 0.051(4) -0.001(4) 0.014(4) 0.003(4)
C20 0.035(3) 0.060(3) 0.053(3) -0.003(3) 0.013(3) 0.006(3)
C21 0.041(4) 0.069(4) 0.075(4) 0.000(3) 0.015(4) 0.012(4)
C22 0.038(5) 0.063(3) 0.078(3) 0.001(3) 0.016(4) 0.003(3)
C23 0.043(4) 0.056(3) 0.055(3) -0.004(3) 0.032(3) 0.014(3)
C24 0.051(4) 0.065(4) 0.055(4) 0.010(3) 0.008(3) 0.008(3)
C25 0.050(4) 0.064(4) 0.067(4) 0.005(3) 0.004(3) -0.003(3)
C20A 0.035(3) 0.060(3) 0.053(3) -0.003(3) 0.013(3) 0.006(3)
C21A 0.041(4) 0.069(4) 0.075(4) 0.000(3) 0.015(4) 0.012(4)
C22A 0.038(5) 0.063(3) 0.078(3) 0.001(3) 0.016(4) 0.003(3)
C23A 0.043(4) 0.056(3) 0.055(3) -0.004(3) 0.032(3) 0.014(3)
C24A 0.051(4) 0.065(4) 0.055(4) 0.010(3) 0.008(3) 0.008(3)
C25A 0.050(4) 0.064(4) 0.067(4) 0.005(3) 0.004(3) -0.003(3)
C26 0.047(4) 0.071(5) 0.088(5) 0.000 0.036(4) 0.000
C26A 0.047(4) 0.071(5) 0.088(5) 0.000 0.036(4) 0.000
C32 0.085(14) 0.040(8) 0.056(5) 0.003(6) 0.024(8) -0.001(7)
C32A 0.085(14) 0.040(8) 0.056(5) 0.003(6) 0.024(8) -0.001(7)
C33 0.083(4) 0.049(3) 0.068(3) -0.008(2) 0.034(3) -0.013(2)
C34 0.089(4) 0.050(4) 0.046(5) 0.006(4) 0.033(4) -0.012(3)
C35 0.086(4) 0.048(4) 0.041(5) 0.011(4) 0.027(4) -0.001(4)
C36 0.086(4) 0.048(2) 0.049(3) 0.008(2) 0.026(3) -0.005(2)
C37 0.082(4) 0.045(4) 0.052(6) 0.012(4) 0.026(5) -0.007(3)
C38 0.079(3) 0.051(4) 0.065(6) 0.009(4) 0.043(5) -0.004(3)
C33A 0.083(4) 0.049(3) 0.068(3) -0.008(2) 0.034(3) -0.013(2)
C34A 0.089(4) 0.050(4) 0.046(5) 0.006(4) 0.033(4) -0.012(3)
C35A 0.086(4) 0.048(4) 0.041(5) 0.011(4) 0.027(4) -0.001(4)
C36A 0.086(4) 0.048(2) 0.049(3) 0.008(2) 0.026(3) -0.005(2)
C37A 0.082(4) 0.045(4) 0.052(6) 0.012(4) 0.026(5) -0.007(3)
C38A 0.079(3) 0.051(4) 0.065(6) 0.009(4) 0.043(5) -0.004(3)
C39 0.096(6) 0.054(4) 0.047(4) 0.000 0.020(4) 0.000
C39A 0.096(6) 0.054(4) 0.047(4) 0.000 0.020(4) 0.000
C40 0.050(4) 0.071(3) 0.038(3) 0.001(2) 0.019(3) 0.001(3)
C41 0.048(5) 0.070(6) 0.047(3) -0.001(5) 0.017(3) -0.020(4)
C42 0.059(3) 0.068(7) 0.065(3) 0.001(6) 0.026(3) -0.015(5)
C43 0.066(5) 0.059(6) 0.074(4) 0.004(5) 0.019(4) -0.018(5)
C44 0.060(6) 0.048(5) 0.075(5) -0.003(4) 0.020(5) -0.008(4)
C45 0.039(4) 0.091(6) 0.044(4) -0.007(4) 0.021(3) -0.014(4)
C45A 0.039(4) 0.091(6) 0.044(4) -0.007(4) 0.021(3) -0.014(4)
C46 0.073(6) 0.075(4) 0.071(4) -0.001(4) 0.022(4) -0.025(4)
C47 0.055(4) 0.072(4) 0.093(5) -0.009(4) 0.011(3) 0.003(3)
C48 0.058(5) 0.066(5) 0.109(7) -0.014(5) 0.015(4) -0.007(4)
C49 0.057(4) 0.077(4) 0.073(4) 0.012(3) 0.026(3) -0.005(3)
C50 0.073(5) 0.120(8) 0.047(6) 0.009(5) 0.024(4) -0.008(5)
C51 0.085(6) 0.116(6) 0.056(5) 0.005(4) 0.011(4) -0.017(5)
C46A 0.073(6) 0.075(4) 0.071(4) -0.001(4) 0.022(4) -0.025(4)
C47A 0.055(4) 0.072(4) 0.093(5) -0.009(4) 0.011(3) 0.003(3)
C48A 0.058(5) 0.066(5) 0.109(7) -0.014(5) 0.015(4) -0.007(4)
C49A 0.057(4) 0.077(4) 0.073(4) 0.012(3) 0.026(3) -0.005(3)
C50A 0.073(5) 0.120(8) 0.047(6) 0.009(5) 0.024(4) -0.008(5)
C51A 0.085(6) 0.116(6) 0.056(5) 0.005(4) 0.011(4) -0.017(5)
C52 0.073(5) 0.097(6) 0.079(5) 0.000 0.043(4) 0.000
C52A 0.073(5) 0.097(6) 0.079(5) 0.000 0.043(4) 0.000

loop_
_atom_type_symbol
_atom_type_description
_atom_type_scat_dispersion_real
_atom_type_scat_dispersion_imag
_atom_type_scat_source
C C 0.0181 0.0091 'International Tables Vol C Tables 4.2.6.8 and 6.1.1.4'
H H 0.0000 0.0000 'International Tables Vol C Tables 4.2.6.8 and 6.1.1.4'
B B 0.0090 0.0039 'International Tables Vol C Tables 4.2.6.8 and 6.1.1.4'
F F 0.0727 0.0534 'International Tables Vol C Tables 4.2.6.8 and 6.1.1.4'
N N 0.0311 0.0180 'International Tables Vol C Tables 4.2.6.8 and 6.1.1.4'
O O 0.0492 0.0322 'International Tables Vol C Tables 4.2.6.8 and 6.1.1.4'
Pd Pd 0.1215 3.9337 'International Tables Vol C Tables 4.2.6.8 and 6.1.1.4'
Pt Pt -4.5932 6.9264 'International Tables Vol C Tables 4.2.6.8 and 6.1.1.4'

loop_
_geom_angle_atom_site_label_1
_geom_angle_atom_site_label_2
_geom_angle_atom_site_label_3
_geom_angle
_geom_angle_site_symmetry_1
_geom_angle_site_symmetry_3
_geom_angle_publ_flag
N5A Pt1 N7 92.3(9) . . ?
N7A Pt1 N5 88.3(8) . . ?
N9 Pt1 N5 178.3(6) . . ?
N9 Pt1 N7A 90.5(8) . . ?
N9 Pt1 N14A 89.9(7) . . ?
N9A Pt1 N5A 178.7(7) . . ?
N9A Pt1 N7 89.0(8) . . ?
N9A Pt1 N14 92.4(7) . . ?
N14 Pt1 N5A 86.3(8) . . ?
N14 Pt1 N7 174.8(6) . . ?
N14A Pt1 N5 91.2(8) . . ?
N14A Pt1 N7A 179.4(8) . . ?
C6 N2 H2 119.3 . . ?
C6 N2 C7 121.4(17) . . ?
C7 N2 H2 119.3 . . ?
C6A N2A C7A 124.2(17) . . ?
C19 N4 C20 117.8(9) . . ?
C19A N4A H4A 118.4 . . ?
C19A N4A C20A 123.1(8) . . ?
C20A N4A H4A 118.4 . . ?
C27 N5 Pt1 125.6(7) . . ?
C27 N5 C31 120.0 . . ?
C31 N5 Pt1 114.3(7) . . ?
N5 C27 H27 120.0 . . ?
C28 C27 N5 120.0 . . ?
C28 C27 H27 120.0 . . ?
C27 C28 C29 120.0 . . ?
C27 C28 C32 119.3(11) . . ?
C29 C28 C32 120.5(10) . . ?
C28 C29 H29 120.0 . . ?
C30 C29 C28 120.0 . . ?
C30 C29 H29 120.0 . . ?
C29 C30 H30 120.0 . . ?
C29 C30 C31 120.0 . . ?
C31 C30 H30 120.0 . . ?
N5 C31 H31 120.0 . . ?
C30 C31 N5 120.0 . . ?
C30 C31 H31 120.0 . . ?
C27A N5A Pt1 116.5(7) . . ?
C27A N5A C31A 120.0 . . ?
C31A N5A Pt1 123.5(7) . . ?
N5A C27A H27A 120.0 . . ?
C28A C27A N5A 120.0 . . ?
C28A C27A H27A 120.0 . . ?
C27A C28A C29A 120.0 . . ?
C27A C28A C32A 124.0(11) . . ?
C29A C28A C32A 115.8(12) . . ?
C28A C29A H29A 120.0 . . ?
C30A C29A C28A 120.0 . . ?
C30A C29A H29A 120.0 . . ?
C29A C30A H30A 120.0 . . ?
C31A C30A C29A 120.0 . . ?
C31A C30A H30A 120.0 . . ?
N5A C31A H31A 120.0 . . ?
C30A C31A N5A 120.0 . . ?
C30A C31A H31A 120.0 . . ?
C32 N6 H6 114.6 . . ?
C32 N6 C33 131(2) . . ?
C33 N6 H6 114.6 . . ?
C32A N6A C33A 114.7(18) . . ?
C40 N7 Pt1 115.7(10) . . ?
C40 N7 C44 119.6(9) . . ?
C44 N7 Pt1 124.4(11) . . ?
C40A N7A Pt1 125.4(7) . . ?
C40A N7A C44A 120.0 . . ?
C44A N7A Pt1 114.1(7) . . ?
N7A C40A H40A 120.0 . . ?
C41A C40A N7A 120.0 . . ?
C41A C40A H40A 120.0 . . ?
C40A C41A C45A 121.1(7) . . ?
C42A C41A C40A 120.0 . . ?
C42A C41A C45A 118.9(7) . . ?
C41A C42A H42A 120.0 . . ?
C41A C42A C43A 120.0 . . ?
C43A C42A H42A 120.0 . . ?
C42A C43A H43A 120.0 . . ?
C44A C43A C42A 120.0 . . ?
C44A C43A H43A 120.0 . . ?
N7A C44A H44A 120.0 . . ?
C43A C44A N7A 120.0 . . ?
C43A C44A H44A 120.0 . . ?
C45 N8 C46 113.8(10) . . ?
C45A N8A H8A 116.0 . . ?
C45A N8A C46A 128.0(11) . . ?
C46A N8A H8A 116.0 . . ?
C2 N9 Pt1 123.3(7) . . ?
C2 N9 C1 120.0 . . ?
C1 N9 Pt1 116.7(7) . . ?
N9 C2 H2A 120.0 . . ?
N9 C2 C3 120.0 . . ?
C3 C2 H2A 120.0 . . ?
C2 C3 H3 120.0 . . ?
C4 C3 C2 120.0 . . ?
C4 C3 H3 120.0 . . ?
C3 C4 H4 120.0 . . ?
C3 C4 C5 120.0 . . ?
C5 C4 H4 120.0 . . ?
C4 C5 C1 120.0 . . ?
C4 C5 C6 124.1(8) . . ?
C1 C5 C6 115.9(8) . . ?
N9 C1 H1 120.0 . . ?
C5 C1 N9 120.0 . . ?
C5 C1 H1 120.0 . . ?
C2A N9A Pt1 116.1(7) . . ?
C2A N9A C1A 120.0 . . ?
C1A N9A Pt1 123.9(7) . . ?
N9A C2A H2AA 120.0 . . ?
N9A C2A C3A 120.0 . . ?
C3A C2A H2AA 120.0 . . ?
C2A C3A H3A 120.0 . . ?
C2A C3A C4A 120.0 . . ?
C4A C3A H3A 120.0 . . ?
C3A C4A H4AA 120.0 . . ?
C5A C4A C3A 120.0 . . ?
C5A C4A H4AA 120.0 . . ?
C4A C5A C1A 120.0 . . ?
C4A C5A C6A 122.6(8) . . ?
C1A C5A C6A 117.4(8) . . ?
N9A C1A H1A 120.0 . . ?
C5A C1A N9A 120.0 . . ?
C5A C1A H1A 120.0 . . ?
O1 C6 N2 128.9(16) . . ?
O1 C6 C5 122.2(11) . . ?
N2 C6 C5 108.9(12) . . ?
N2A C6A C5A 127.1(14) . . ?
N2A C6A H6A 116.4 . . ?
C5A C6A H6A 116.4 . . ?
C8 C7 N2 119.4(13) . . ?
C8 C7 C12 120.0 . . ?
C12 C7 N2 120.6(13) . . ?
C7 C8 H8 120.0 . . ?
C9 C8 C7 120.0 . . ?
C9 C8 H8 120.0 . . ?
C8 C9 H9 120.0 . . ?
C8 C9 C10 120.0 . . ?
C10 C9 H9 120.0 . . ?
C9 C10 C13 122.5(11) . . ?
C11 C10 C9 120.0 . . ?
C11 C10 C13 117.4(11) . . ?
C10 C11 H11 120.0 . . ?
C10 C11 C12 120.0 . . ?
C12 C11 H11 120.0 . . ?
C7 C12 H12 120.0 . . ?
C11 C12 C7 120.0 . . ?
C11 C12 H12 120.0 . . ?
N2A C7A C8A 124.6(13) . . ?
N2A C7A C12A 115.4(13) . . ?
C8A C7A C12A 120.0 . . ?
C7A C8A H8AA 120.0 . . ?
C9A C8A C7A 120.0 . . ?
C9A C8A H8AA 120.0 . . ?
C8A C9A H9A 120.0 . . ?
C8A C9A C10A 120.0 . . ?
C10A C9A H9A 120.0 . . ?
C9A C10A C13A 116.8(11) . . ?
C11A C10A C9A 120.0 . . ?
C11A C10A C13A 123.1(11) . . ?
C10A C11A H11A 120.0 . . ?
C10A C11A C12A 120.0 . . ?
C12A C11A H11A 120.0 . . ?
C7A C12A H12A 120.0 . . ?
C11A C12A C7A 120.0 . . ?
C11A C12A H12A 120.0 . . ?
C10 C13 H13A 112.1(11) . . ?
C10 C13 H13A 112.1(15) 4_565 . ?
C10 C13 H13B 104.7(12) . . ?
C10 C13 H13B 104.7(17) 4_565 . ?
H13A C13 H13B 109.47(16) . . ?
C10A C13A C10A 115.1(15) 4_565 . ?
C10A C13A H13C 107.7(12) . . ?
C10A C13A H13C 107.7(15) 4_565 . ?
C10A C13A H13D 108.4(16) 4_565 . ?
C10A C13A H13D 108.4(12) . . ?
H13C C13A H13D 109.47(16) . . ?
N14 C14 H14 120.0 . . ?
N14 C14 C18 120.0 . . ?
C18 C14 H14 120.0 . . ?
C14 N14 Pt1 112.8(7) . . ?
C15 N14 Pt1 127.1(7) . . ?
C15 N14 C14 120.0 . . ?
N14 C15 H15 120.0 . . ?
N14 C15 C16 120.0 . . ?
C16 C15 H15 120.0 . . ?
C15 C16 H16 120.0 . . ?
C17 C16 C15 120.0 . . ?
C17 C16 H16 120.0 . . ?
C16 C17 H17 120.0 . . ?
C18 C17 C16 120.0 . . ?
C18 C17 H17 120.0 . . ?
C14 C18 C19 121.9(8) . . ?
C17 C18 C14 120.0 . . ?
C17 C18 C19 117.7(8) . . ?
N14A C14A H14A 120.0 . . ?
N14A C14A C18A 120.0 . . ?
C18A C14A H14A 120.0 . . ?
C14A N14A Pt1 132.6(8) . . ?
C14A N14A C15A 120.0 . . ?
C15A N14A Pt1 107.0(7) . . ?
N14A C15A H15A 120.0 . . ?
N14A C15A C16A 120.0 . . ?
C16A C15A H15A 120.0 . . ?
C15A C16A H16A 120.0 . . ?
C15A C16A C17A 120.0 . . ?
C17A C16A H16A 120.0 . . ?
C16A C17A H17A 120.0 . . ?
C16A C17A C18A 120.0 . . ?
C18A C17A H17A 120.0 . . ?
C14A C18A C19A 117.8(7) . . ?
C17A C18A C14A 120.0 . . ?
C17A C18A C19A 122.2(7) . . ?
N4 C19 C18 123.6(12) . . ?
N4 C19 H19 118.2 . . ?
C18 C19 H19 118.2 . . ?
O3 C19A N4A 125.9(10) . . ?
O3 C19A C18A 115.2(9) . . ?
N4A C19A C18A 118.8(9) . . ?
N4 C20 C21 118.7(5) . . ?
N4 C20 C25 121.2(5) . . ?
C21 C20 C25 120.0 . . ?
C20 C21 H21 120.0 . . ?
C20 C21 C22 120.0 . . ?
C22 C21 H21 120.0 . . ?
C21 C22 H22 120.0 . . ?
C21 C22 C23 120.0 . . ?
C23 C22 H22 120.0 . . ?
C22 C23 C26 120.0(6) . . ?
C24 C23 C22 120.0 . . ?
C24 C23 C26 120.0(6) . . ?
C23 C24 H24 120.0 . . ?
C25 C24 C23 120.0 . . ?
C25 C24 H24 120.0 . . ?
C20 C25 H25 120.0 . . ?
C24 C25 C20 120.0 . . ?
C24 C25 H25 120.0 . . ?
C21A C20A N4A 121.2(5) . . ?
C21A C20A C25A 120.0 . . ?
C25A C20A N4A 118.8(5) . . ?
C20A C21A H21A 120.0 . . ?
C20A C21A C22A 120.0 . . ?
C22A C21A H21A 120.0 . . ?
C21A C22A H22A 120.0 . . ?
C23A C22A C21A 120.0 . . ?
C23A C22A H22A 120.0 . . ?
C22A C23A C24A 120.0 . . ?
C22A C23A C26A 121.5(6) . . ?
C24A C23A C26A 118.5(6) . . ?
C23A C24A H24A 120.0 . . ?
C25A C24A C23A 120.0 . . ?
C25A C24A H24A 120.0 . . ?
C20A C25A H25A 120.0 . . ?
C24A C25A C20A 120.0 . . ?
C24A C25A H25A 120.0 . . ?
C23 C26 C23 128.0(11) 4_565 . ?
C23 C26 H26A 105.3 . . ?
C23 C26 H26A 105.3 4_565 . ?
C23 C26 H26B 105.3 4_565 . ?
C23 C26 H26B 105.3 . . ?
H26A C26 H26B 106.0 . . ?
C23A C26A H26C 112.0 . . ?
C23A C26A H26C 112.0 4_565 . ?
C23A C26A H26D 112.0 4_565 . ?
C23A C26A H26D 112.0 . . ?
H26C C26A H26D 109.7 . . ?
O2 C32 C28 121.5(13) . . ?
O2 C32 N6 125.6(18) . . ?
N6 C32 C28 112.9(14) . . ?
C28A C32A H32A 119.7 . . ?
N6A C32A C28A 120.7(17) . . ?
N6A C32A H32A 119.7 . . ?
C34 C33 N6 121.9(17) . . ?
C34 C33 C38 120.0 . . ?
C38 C33 N6 117.8(16) . . ?
C33 C34 H34 120.0 . . ?
C33 C34 C35 120.0 . . ?
C35 C34 H34 120.0 . . ?
C34 C35 H35 120.0 . . ?
C34 C35 C36 120.0 . . ?
C36 C35 H35 120.0 . . ?
C35 C36 C39 121.9(15) . . ?
C37 C36 C35 120.0 . . ?
C37 C36 C39 118.1(15) . . ?
C36 C37 H37 120.0 . . ?
C36 C37 C38 120.0 . . ?
C38 C37 H37 120.0 . . ?
C33 C38 H38 120.0 . . ?
C37 C38 C33 120.0 . . ?
C37 C38 H38 120.0 . . ?
N6A C33A C34A 107.5(17) . . ?
N6A C33A C38A 131.8(18) . . ?
C34A C33A C38A 120.0 . . ?
C33A C34A H34A 120.0 . . ?
C33A C34A C35A 120.0 . . ?
C35A C34A H34A 120.0 . . ?
C34A C35A H35A 120.0 . . ?
C36A C35A C34A 120.0 . . ?
C36A C35A H35A 120.0 . . ?
C35A C36A C39A 119.2(15) . . ?
C37A C36A C35A 120.0 . . ?
C37A C36A C39A 120.8(15) . . ?
C36A C37A H37A 120.0 . . ?
C38A C37A C36A 120.0 . . ?
C38A C37A H37A 120.0 . . ?
C33A C38A H38A 120.0 . . ?
C37A C38A C33A 120.0 . . ?
C37A C38A H38A 120.0 . . ?
C36 C39 C36 112.0(19) 4_565 . ?
C36 C39 H39A 105.1(14) . . ?
C36 C39 H39A 105.1(19) 4_565 . ?
C36 C39 H39B 112.3(18) 4_565 . ?
C36 C39 H39B 112.3(13) . . ?
H39A C39 H39B 109.47(16) . . ?
C36A C39A H39C 116.1(12) . . ?
C36A C39A H39D 99.1(16) . . ?
H39C C39A H39D 109.47(16) . . ?
N7 C40 H40 117.9 . . ?
N7 C40 C41 124.1(11) . . ?
C41 C40 H40 117.9 . . ?
C40 C41 C45 119.9(10) . . ?
C42 C41 C40 115.5(10) . . ?
C42 C41 C45 124.5(11) . . ?
C41 C42 H42 120.9 . . ?
C43 C42 C41 118.2(11) . . ?
C43 C42 H42 120.9 . . ?
C42 C43 H43 118.7 . . ?
C42 C43 C44 122.5(11) . . ?
C44 C43 H43 118.7 . . ?
N7 C44 C43 119.6(11) . . ?
N7 C44 H44 120.2 . . ?
C43 C44 H44 120.2 . . ?
N8 C45 C41 119.7(12) . . ?
N8 C45 H45 120.1 . . ?
C41 C45 H45 120.1 . . ?
O4 C45A C41A 120.0(9) . . ?
O4 C45A N8A 124.3(11) . . ?
N8A C45A C41A 115.4(9) . . ?
N8 C46 C47 122.3(7) . . ?
N8 C46 C51 117.7(7) . . ?
C47 C46 C51 120.0 . . ?
C46 C47 H47 120.0 . . ?
C48 C47 C46 120.0 . . ?
C48 C47 H47 120.0 . . ?
C47 C48 H48 120.0 . . ?
C49 C48 C47 120.0 . . ?
C49 C48 H48 120.0 . . ?
C48 C49 C50 120.0 . . ?
C48 C49 C52 114.7(7) . . ?
C50 C49 C52 125.0(7) . . ?
C49 C50 H50 120.0 . . ?
C51 C50 C49 120.0 . . ?
C51 C50 H50 120.0 . . ?
C46 C51 H51 120.0 . . ?
C50 C51 C46 120.0 . . ?
C50 C51 H51 120.0 . . ?
C47A C46A N8A 115.1(8) . . ?
C47A C46A C51A 120.0 . . ?
C51A C46A N8A 124.2(7) . . ?
C46A C47A H47A 120.0 . . ?
C46A C47A C48A 120.0 . . ?
C48A C47A H47A 120.0 . . ?
C47A C48A H48A 120.0 . . ?
C47A C48A C49A 120.0 . . ?
C49A C48A H48A 120.0 . . ?
C48A C49A C52A 119.0(7) . . ?
C50A C49A C48A 120.0 . . ?
C50A C49A C52A 120.8(7) . . ?
C49A C50A H50A 120.0 . . ?
C49A C50A C51A 120.0 . . ?
C51A C50A H50A 120.0 . . ?
C46A C51A H51A 120.0 . . ?
C50A C51A C46A 120.0 . . ?
C50A C51A H51A 120.0 . . ?
C49 C52 C49 112.7(12) 4_565 . ?
C49 C52 H52A 109.1 4_565 . ?
C49 C52 H52A 109.1 . . ?
C49 C52 H52B 109.1 4_565 . ?
C49 C52 H52B 109.1 . . ?
H52A C52 H52B 107.8 . . ?
C49A C52A C49A 111.0(11) 4_565 . ?
C49A C52A H52C 109.4 4_565 . ?
C49A C52A H52C 109.4 . . ?
C49A C52A H52D 109.4 4_565 . ?
C49A C52A H52D 109.4 . . ?
H52C C52A H52D 108.0 . . ?

loop_
_geom_bond_atom_site_label_1
_geom_bond_atom_site_label_2
_geom_bond_distance
_geom_bond_site_symmetry_2
_geom_bond_publ_flag
Pt1 N5 2.055(6) . ?
Pt1 N5A 2.006(6) . ?
Pt1 N7 2.040(11) . ?
Pt1 N7A 2.026(9) . ?
Pt1 N9 1.983(7) . ?
Pt1 N9A 1.985(7) . ?
Pt1 N14 2.009(8) . ?
Pt1 N14A 2.001(8) . ?
O1 C6 1.207(12) . ?
O2 C32 1.226(16) . ?
O3 C19A 1.212(11) . ?
O4 C45A 1.225(9) . ?
N2 H2 0.8600 . ?
N2 C6 1.305(14) . ?
N2 C7 1.500(13) . ?
N2A C6A 1.299(12) . ?
N2A C7A 1.341(13) . ?
N4 C19 1.284(12) . ?
N4 C20 1.391(10) . ?
N4A H4A 0.8600 . ?
N4A C19A 1.328(11) . ?
N4A C20A 1.444(8) . ?
N5 C27 1.3900 . ?
N5 C31 1.3900 . ?
C27 H27 0.9300 . ?
C27 C28 1.3900 . ?
C28 C29 1.3900 . ?
C28 C32 1.486(19) . ?
C29 H29 0.9300 . ?
C29 C30 1.3900 . ?
C30 H30 0.9300 . ?
C30 C31 1.3900 . ?
C31 H31 0.9300 . ?
N5A C27A 1.3900 . ?
N5A C31A 1.3900 . ?
C27A H27A 0.9300 . ?
C27A C28A 1.3900 . ?
C28A C29A 1.3900 . ?
C28A C32A 1.508(17) . ?
C29A H29A 0.9300 . ?
C29A C30A 1.3900 . ?
C30A H30A 0.9300 . ?
C30A C31A 1.3900 . ?
C31A H31A 0.9300 . ?
N6 H6 0.8600 . ?
N6 C32 1.302(14) . ?
N6 C33 1.535(12) . ?
N6A C32A 1.296(14) . ?
N6A C33A 1.357(14) . ?
N7 C40 1.275(13) . ?
N7 C44 1.314(12) . ?
N7A C40A 1.3900 . ?
N7A C44A 1.3900 . ?
C40A H40A 0.9300 . ?
C40A C41A 1.3900 . ?
C41A C42A 1.3900 . ?
C41A C45A 1.476(13) . ?
C42A H42A 0.9300 . ?
C42A C43A 1.3900 . ?
C43A H43A 0.9300 . ?
C43A C44A 1.3900 . ?
C44A H44A 0.9300 . ?
N8 C45 1.277(12) . ?
N8 C46 1.347(9) . ?
N8A H8A 0.8600 . ?
N8A C45A 1.324(13) . ?
N8A C46A 1.492(10) . ?
N9 C2 1.3900 . ?
N9 C1 1.3900 . ?
C2 H2A 0.9300 . ?
C2 C3 1.3900 . ?
C3 H3 0.9300 . ?
C3 C4 1.3900 . ?
C4 H4 0.9300 . ?
C4 C5 1.3900 . ?
C5 C1 1.3900 . ?
C5 C6 1.479(16) . ?
C1 H1 0.9300 . ?
N9A C2A 1.3900 . ?
N9A C1A 1.3900 . ?
C2A H2AA 0.9300 . ?
C2A C3A 1.3900 . ?
C3A H3A 0.9300 . ?
C3A C4A 1.3900 . ?
C4A H4AA 0.9300 . ?
C4A C5A 1.3900 . ?
C5A C1A 1.3900 . ?
C5A C6A 1.504(15) . ?
C1A H1A 0.9300 . ?
C6A H6A 0.9300 . ?
C7 C8 1.3900 . ?
C7 C12 1.3900 . ?
C8 H8 0.9300 . ?
C8 C9 1.3900 . ?
C9 H9 0.9300 . ?
C9 C10 1.3900 . ?
C10 C11 1.3900 . ?
C10 C13 1.503(9) . ?
C11 H11 0.9300 . ?
C11 C12 1.3900 . ?
C12 H12 0.9300 . ?
C7A C8A 1.3900 . ?
C7A C12A 1.3900 . ?
C8A H8AA 0.9300 . ?
C8A C9A 1.3900 . ?
C9A H9A 0.9300 . ?
C9A C10A 1.3900 . ?
C10A C11A 1.3900 . ?
C10A C13A 1.560(9) . ?
C11A H11A 0.9300 . ?
C11A C12A 1.3900 . ?
C12A H12A 0.9300 . ?
C13 H13A 0.9700(10) . ?
C13 H13B 0.9700(10) . ?
C13A H13C 0.9700(10) . ?
C13A H13D 0.9700(10) . ?
C14 H14 0.9300 . ?
C14 N14 1.3900 . ?
C14 C18 1.3900 . ?
N14 C15 1.3900 . ?
C15 H15 0.9300 . ?
C15 C16 1.3900 . ?
C16 H16 0.9300 . ?
C16 C17 1.3900 . ?
C17 H17 0.9300 . ?
C17 C18 1.3900 . ?
C18 C19 1.514(13) . ?
C14A H14A 0.9300 . ?
C14A N14A 1.3900 . ?
C14A C18A 1.3900 . ?
N14A C15A 1.3900 . ?
C15A H15A 0.9300 . ?
C15A C16A 1.3900 . ?
C16A H16A 0.9300 . ?
C16A C17A 1.3900 . ?
C17A H17A 0.9300 . ?
C17A C18A 1.3900 . ?
C18A C19A 1.478(14) . ?
C19 H19 0.9300 . ?
C20 C21 1.3900 . ?
C20 C25 1.3900 . ?
C21 H21 0.9300 . ?
C21 C22 1.3900 . ?
C22 H22 0.9300 . ?
C22 C23 1.3900 . ?
C23 C24 1.3900 . ?
C23 C26 1.486(6) . ?
C24 H24 0.9300 . ?
C24 C25 1.3900 . ?
C25 H25 0.9300 . ?
C20A C21A 1.3900 . ?
C20A C25A 1.3900 . ?
C21A H21A 0.9300 . ?
C21A C22A 1.3900 . ?
C22A H22A 0.9300 . ?
C22A C23A 1.3900 . ?
C23A C24A 1.3900 . ?
C23A C26A 1.571(6) . ?
C24A H24A 0.9300 . ?
C24A C25A 1.3900 . ?
C25A H25A 0.9300 . ?
C26 H26A 0.9700 . ?
C26 H26B 0.9700 . ?
C26A H26C 0.9700 . ?
C26A H26D 0.9700 . ?
C32A H32A 0.9300 . ?
C33 C34 1.3900 . ?
C33 C38 1.3900 . ?
C34 H34 0.9300 . ?
C34 C35 1.3900 . ?
C35 H35 0.9300 . ?
C35 C36 1.3900 . ?
C36 C37 1.3900 . ?
C36 C39 1.538(9) . ?
C37 H37 0.9300 . ?
C37 C38 1.3900 . ?
C38 H38 0.9300 . ?
C33A C34A 1.3900 . ?
C33A C38A 1.3900 . ?
C34A H34A 0.9300 . ?
C34A C35A 1.3900 . ?
C35A H35A 0.9300 . ?
C35A C36A 1.3900 . ?
C36A C37A 1.3900 . ?
C36A C39A 1.523(9) . ?
C37A H37A 0.9300 . ?
C37A C38A 1.3900 . ?
C38A H38A 0.9300 . ?
C39 H39A 0.9700(10) . ?
C39 H39B 0.9700(10) . ?
C39A H39C 0.9700(10) . ?
C39A H39D 0.9700(10) . ?
C40 H40 0.9300 . ?
C40 C41 1.413(15) . ?
C41 C42 1.394(14) . ?
C41 C45 1.519(14) . ?
C42 H42 0.9300 . ?
C42 C43 1.319(17) . ?
C43 H43 0.9300 . ?
C43 C44 1.381(18) . ?
C44 H44 0.9300 . ?
C45 H45 0.9300 . ?
C46 C47 1.3900 . ?
C46 C51 1.3900 . ?
C47 H47 0.9300 . ?
C47 C48 1.3900 . ?
C48 H48 0.9300 . ?
C48 C49 1.3900 . ?
C49 C50 1.3900 . ?
C49 C52 1.480(7) . ?
C50 H50 0.9300 . ?
C50 C51 1.3900 . ?
C51 H51 0.9300 . ?
C46A C47A 1.3900 . ?
C46A C51A 1.3900 . ?
C47A H47A 0.9300 . ?
C47A C48A 1.3900 . ?
C48A H48A 0.9300 . ?
C48A C49A 1.3900 . ?
C49A C50A 1.3900 . ?
C49A C52A 1.582(7) . ?
C50A H50A 0.9300 . ?
C50A C51A 1.3900 . ?
C51A H51A 0.9300 . ?
C52 H52A 0.9700 . ?
C52 H52B 0.9700 . ?
C52A H52C 0.9700 . ?
C52A H52D 0.9700 . ?

loop_
_geom_torsion_atom_site_label_1
_geom_torsion_atom_site_label_2
_geom_torsion_atom_site_label_3
_geom_torsion_atom_site_label_4
_geom_torsion
_geom_torsion_site_symmetry_1
_geom_torsion_site_symmetry_2
_geom_torsion_site_symmetry_3
_geom_torsion_site_symmetry_4
_geom_torsion_publ_flag
Pt1 N5 C27 C28 175.8(12) . . . . ?
Pt1 N5 C31 C30 -176.2(10) . . . . ?
Pt1 N5A C27A C28A 179.9(11) . . . . ?
Pt1 N5A C31A C30A -179.9(12) . . . . ?
Pt1 N7 C40 C41 177.5(16) . . . . ?
Pt1 N7 C44 C43 177.4(16) . . . . ?
Pt1 N7A C40A C41A -172.1(15) . . . . ?
Pt1 N7A C44A C43A 173.0(14) . . . . ?
Pt1 N9 C2 C3 -179.5(9) . . . . ?
Pt1 N9 C1 C5 179.5(8) . . . . ?
Pt1 N9A C2A C3A -179.2(8) . . . . ?
Pt1 N9A C1A C5A 179.1(9) . . . . ?
Pt1 N14 C15 C16 -175.3(15) . . . . ?
Pt1 N14A C15A C16A 173.7(13) . . . . ?
N2 C7 C8 C9 -178.8(13) . . . . ?
N2 C7 C12 C11 178.8(13) . . . . ?
N2A C7A C8A C9A -179.8(16) . . . . ?
N2A C7A C12A C11A 179.8(14) . . . . ?
N4 C20 C21 C22 -176.9(7) . . . . ?
N4 C20 C25 C24 176.8(7) . . . . ?
N4A C20A C21A C22A -178.0(7) . . . . ?
N4A C20A C25A C24A 178.1(7) . . . . ?
N5 C27 C28 C29 0.0 . . . . ?
N5 C27 C28 C32 -174(2) . . . . ?
C27 N5 C31 C30 0.0 . . . . ?
C27 C28 C29 C30 0.0 . . . . ?
C27 C28 C32 O2 152(3) . . . . ?
C27 C28 C32 N6 -29(4) . . . . ?
C28 C29 C30 C31 0.0 . . . . ?
C29 C28 C32 O2 -23(5) . . . . ?
C29 C28 C32 N6 157(3) . . . . ?
C29 C30 C31 N5 0.0 . . . . ?
C31 N5 C27 C28 0.0 . . . . ?
N5A C27A C28A C29A 0.0 . . . . ?
N5A C27A C28A C32A 174(2) . . . . ?
C27A N5A C31A C30A 0.0 . . . . ?
C27A C28A C29A C30A 0.0 . . . . ?
C27A C28A C32A N6A -12(5) . . . . ?
C28A C29A C30A C31A 0.0 . . . . ?
C29A C28A C32A N6A 162(3) . . . . ?
C29A C30A C31A N5A 0.0 . . . . ?
C31A N5A C27A C28A 0.0 . . . . ?
N6 C33 C34 C35 -173.1(15) . . . . ?
N6 C33 C38 C37 173.4(15) . . . . ?
N6A C33A C34A C35A 171.8(16) . . . . ?
N6A C33A C38A C37A -169.5(19) . . . . ?
N7 C40 C41 C42 7.2(16) . . . . ?
N7 C40 C41 C45 -175.5(14) . . . . ?
N7A C40A C41A C42A 0.0 . . . . ?
N7A C40A C41A C45A -179.7(11) . . . . ?
C40A N7A C44A C43A 0.0 . . . . ?
C40A C41A C42A C43A 0.0 . . . . ?
C40A C41A C45A O4 -157.4(10) . . . . ?
C40A C41A C45A N8A 28.7(14) . . . . ?
C41A C42A C43A C44A 0.0 . . . . ?
C42A C41A C45A O4 22.9(14) . . . . ?
C42A C41A C45A N8A -151.0(11) . . . . ?
C42A C43A C44A N7A 0.0 . . . . ?
C44A N7A C40A C41A 0.0 . . . . ?
N8 C46 C47 C48 176.7(9) . . . . ?
N8 C46 C51 C50 -176.8(8) . . . . ?
N8A C46A C47A C48A 171.2(9) . . . . ?
N8A C46A C51A C50A -170.3(10) . . . . ?
N9 C2 C3 C4 0.0 . . . . ?
C2 N9 C1 C5 0.0 . . . . ?
C2 C3 C4 C5 0.0 . . . . ?
C3 C4 C5 C1 0.0 . . . . ?
C3 C4 C5 C6 -178.0(13) . . . . ?
C4 C5 C1 N9 0.0 . . . . ?
C4 C5 C6 O1 154.7(13) . . . . ?
C4 C5 C6 N2 -25(2) . . . . ?
C1 N9 C2 C3 0.0 . . . . ?
C1 C5 C6 O1 -23(2) . . . . ?
C1 C5 C6 N2 157.0(15) . . . . ?
N9A C2A C3A C4A 0.0 . . . . ?
C2A N9A C1A C5A 0.0 . . . . ?
C2A C3A C4A C5A 0.0 . . . . ?
C3A C4A C5A C1A 0.0 . . . . ?
C3A C4A C5A C6A -179.0(13) . . . . ?
C4A C5A C1A N9A 0.0 . . . . ?
C4A C5A C6A N2A -10(3) . . . . ?
C1A N9A C2A C3A 0.0 . . . . ?
C1A C5A C6A N2A 171(2) . . . . ?
C6 N2 C7 C8 -34(3) . . . . ?
C6 N2 C7 C12 147.6(19) . . . . ?
C6 C5 C1 N9 178.2(12) . . . . ?
C6A N2A C7A C8A -34(3) . . . . ?
C6A N2A C7A C12A 146(2) . . . . ?
C6A C5A C1A N9A 179.1(12) . . . . ?
C7 N2 C6 O1 -3(4) . . . . ?
C7 N2 C6 C5 176.9(17) . . . . ?
C7 C8 C9 C10 0.0 . . . . ?
C8 C7 C12 C11 0.0 . . . . ?
C8 C9 C10 C11 0.0 . . . . ?
C8 C9 C10 C13 -176.7(11) . . . . ?
C9 C10 C11 C12 0.0 . . . . ?
C9 C10 C13 C10 82.9(19) . . . 4_565 ?
C10 C11 C12 C7 0.0 . . . . ?
C11 C10 C13 C10 -93.9(17) . . . 4_565 ?
C12 C7 C8 C9 0.0 . . . . ?
C7A N2A C6A C5A 175.7(19) . . . . ?
C7A C8A C9A C10A 0.0 . . . . ?
C8A C7A C12A C11A 0.0 . . . . ?
C8A C9A C10A C11A 0.0 . . . . ?
C8A C9A C10A C13A 176.6(10) . . . . ?
C9A C10A C11A C12A 0.0 . . . . ?
C9A C10A C13A C10A 76(2) . . . 4_565 ?
C10A C11A C12A C7A 0.0 . . . . ?
C11A C10A C13A C10A -108.0(16) . . . 4_565 ?
C12A C7A C8A C9A 0.0 . . . . ?
C13 C10 C11 C12 176.9(10) . . . . ?
C13A C10A C11A C12A -176.4(11) . . . . ?
C14 N14 C15 C16 0.0 . . . . ?
C14 C18 C19 N4 -160.4(11) . . . . ?
N14 C14 C18 C17 0.0 . . . . ?
N14 C14 C18 C19 -172.5(16) . . . . ?
N14 C15 C16 C17 0.0 . . . . ?
C15 C16 C17 C18 0.0 . . . . ?
C16 C17 C18 C14 0.0 . . . . ?
C16 C17 C18 C19 172.8(15) . . . . ?
C17 C18 C19 N4 26.9(18) . . . . ?
C18 C14 N14 Pt1 176.0(13) . . . . ?
C18 C14 N14 C15 0.0 . . . . ?
C14A N14A C15A C16A 0.0 . . . . ?
C14A C18A C19A O3 -158.9(10) . . . . ?
C14A C18A C19A N4A 24.9(16) . . . . ?
N14A C14A C18A C17A 0.0 . . . . ?
N14A C14A C18A C19A 178.2(15) . . . . ?
N14A C15A C16A C17A 0.0 . . . . ?
C15A C16A C17A C18A 0.0 . . . . ?
C16A C17A C18A C14A 0.0 . . . . ?
C16A C17A C18A C19A -178.2(16) . . . . ?
C17A C18A C19A O3 19.3(17) . . . . ?
C17A C18A C19A N4A -156.9(10) . . . . ?
C18A C14A N14A Pt1 -171.8(16) . . . . ?
C18A C14A N14A C15A 0.0 . . . . ?
C19 N4 C20 C21 -135.1(8) . . . . ?
C19 N4 C20 C25 48.0(10) . . . . ?
C19A N4A C20A C21A 39.6(12) . . . . ?
C19A N4A C20A C25A -138.5(9) . . . . ?
C20 N4 C19 C18 -177.5(11) . . . . ?
C20 C21 C22 C23 0.0 . . . . ?
C21 C20 C25 C24 0.0 . . . . ?
C21 C22 C23 C24 0.0 . . . . ?
C21 C22 C23 C26 -177.7(7) . . . . ?
C22 C23 C24 C25 0.0 . . . . ?
C22 C23 C26 C23 94.3(12) . . . 4_565 ?
C23 C24 C25 C20 0.0 . . . . ?
C24 C23 C26 C23 -83.4(14) . . . 4_565 ?
C25 C20 C21 C22 0.0 . . . . ?
C20A N4A C19A O3 -7.0(17) . . . . ?
C20A N4A C19A C18A 168.7(11) . . . . ?
C20A C21A C22A C23A 0.0 . . . . ?
C21A C20A C25A C24A 0.0 . . . . ?
C21A C22A C23A C24A 0.0 . . . . ?
C21A C22A C23A C26A 176.9(7) . . . . ?
C22A C23A C24A C25A 0.0 . . . . ?
C22A C23A C26A C23A 113.6(6) . . . 4_565 ?
C23A C24A C25A C20A 0.0 . . . . ?
C24A C23A C26A C23A -69.5(10) . . . 4_565 ?
C25A C20A C21A C22A 0.0 . . . . ?
C26 C23 C24 C25 177.7(7) . . . . ?
C26A C23A C24A C25A -177.0(7) . . . . ?
C32 C28 C29 C30 174(2) . . . . ?
C32 N6 C33 C34 154(3) . . . . ?
C32 N6 C33 C38 -19(4) . . . . ?
C32A C28A C29A C30A -174(2) . . . . ?
C32A N6A C33A C34A 159(3) . . . . ?
C32A N6A C33A C38A -31(4) . . . . ?
C33 N6 C32 O2 -5(7) . . . . ?
C33 N6 C32 C28 176(2) . . . . ?
C33 C34 C35 C36 0.0 . . . . ?
C34 C33 C38 C37 0.0 . . . . ?
C34 C35 C36 C37 0.0 . . . . ?
C34 C35 C36 C39 179.2(13) . . . . ?
C35 C36 C37 C38 0.0 . . . . ?
C35 C36 C39 C36 95(2) . . . 4_565 ?
C36 C37 C38 C33 0.0 . . . . ?
C37 C36 C39 C36 -86(2) . . . 4_565 ?
C38 C33 C34 C35 0.0 . . . . ?
C33A N6A C32A C28A 180(3) . . . . ?
C33A C34A C35A C36A 0.0 . . . . ?
C34A C33A C38A C37A 0.0 . . . . ?
C34A C35A C36A C37A 0.0 . . . . ?
C34A C35A C36A C39A 180.0(13) . . . . ?
C35A C36A C37A C38A 0.0 . . . . ?
C36A C37A C38A C33A 0.0 . . . . ?
C38A C33A C34A C35A 0.0 . . . . ?
C39 C36 C37 C38 -179.2(12) . . . . ?
C39A C36A C37A C38A -180.0(13) . . . . ?
C40 N7 C44 C43 4.0(17) . . . . ?
C40 C41 C42 C43 -1.4(17) . . . . ?
C40 C41 C45 N8 -176.2(14) . . . . ?
C41 C42 C43 C44 -3(2) . . . . ?
C42 C41 C45 N8 1(2) . . . . ?
C42 C43 C44 N7 1.5(19) . . . . ?
C44 N7 C40 C41 -8.5(16) . . . . ?
C45 N8 C46 C47 58.0(13) . . . . ?
C45 N8 C46 C51 -125.2(10) . . . . ?
C45 C41 C42 C43 -178.6(14) . . . . ?
C45A C41A C42A C43A 179.7(10) . . . . ?
C45A N8A C46A C47A -164.0(13) . . . . ?
C45A N8A C46A C51A 7(2) . . . . ?
C46 N8 C45 C41 -168.3(11) . . . . ?
C46 C47 C48 C49 0.0 . . . . ?
C47 C46 C51 C50 0.0 . . . . ?
C47 C48 C49 C50 0.0 . . . . ?
C47 C48 C49 C52 -174.0(7) . . . . ?
C48 C49 C50 C51 0.0 . . . . ?
C48 C49 C52 C49 -110.7(10) . . . 4_565 ?
C49 C50 C51 C46 0.0 . . . . ?
C50 C49 C52 C49 75.6(13) . . . 4_565 ?
C51 C46 C47 C48 0.0 . . . . ?
C46A N8A C45A O4 -2(2) . . . . ?
C46A N8A C45A C41A 171.3(13) . . . . ?
C46A C47A C48A C49A 0.0 . . . . ?
C47A C46A C51A C50A 0.0 . . . . ?
C47A C48A C49A C50A 0.0 . . . . ?
C47A C48A C49A C52A 176.1(8) . . . . ?
C48A C49A C50A C51A 0.0 . . . . ?
C48A C49A C52A C49A -60.3(13) . . . 4_565 ?
C49A C50A C51A C46A 0.0 . . . . ?
C50A C49A C52A C49A 115.8(9) . . . 4_565 ?
C51A C46A C47A C48A 0.0 . . . . ?
C52 C49 C50 C51 173.4(8) . . . . ?
C52A C49A C50A C51A -176.0(8) . . . . ?

loop_
_smtbx_masks_void_nr
_smtbx_masks_void_average_x
_smtbx_masks_void_average_y
_smtbx_masks_void_average_z
_smtbx_masks_void_volume
_smtbx_masks_void_count_electrons
_smtbx_masks_void_content
1 -0.563 -0.289 0.432 2274.6 878.1 '8 (C3H7NOH)BF4'
